data_4128379
loop_
_publ_author_name
'Zhu, Yanpeng'
'Guo, Xiaoyu'
'Li, Yang'
'Wang, Jiaobing'

_publ_section_title
;
 Fusing of Seven HBCs toward a Green Nanographene Propeller.
;
_journal_issue 13
_journal_name_full 'Journal of the American Chemical Society'
_journal_page_first 5511
_journal_page_last 5517
_journal_paper_doi 10.1021/jacs.9b01266
_journal_volume 141
_journal_year 2019
_chemical_formula_moiety 'C258 H90'
_chemical_formula_sum 'C258 H90'
_chemical_formula_weight 3189.29
_space_group_crystal_system monoclinic
_space_group_IT_number 5
_space_group_name_Hall 'C 2y'
_space_group_name_H-M_alt 'C 1 2 1'
_atom_sites_solution_hydrogens geom
_audit_creation_date 2018-10-25
_audit_creation_method
;
Olex2 1.2-ac21
(compiled 2015.09.16 svn.r134, GUI svn.r4998)
;
_cell_angle_alpha 90
_cell_angle_beta 122.171(4)
_cell_angle_gamma 90
_cell_formula_units_Z 4
_cell_length_a 45.7488(13)
_cell_length_b 31.7238(13)
_cell_length_c 31.6653(8)
_cell_measurement_reflns_used 31524
_cell_measurement_temperature 150.00(10)
_cell_measurement_theta_max 70.4700
_cell_measurement_theta_min 1.9440
_cell_volume 38901(3)
_computing_cell_refinement 'CrysAlisPro 1.171.39.46 (Rigaku OD, 2018)'
_computing_data_collection 'CrysAlisPro 1.171.39.46 (Rigaku OD, 2018)'
_computing_data_reduction 'CrysAlisPro 1.171.39.46 (Rigaku OD, 2018)'
_computing_molecular_graphics 'Olex2 (Dolomanov et al., 2009)'
_computing_publication_material 'Olex2 (Dolomanov et al., 2009)'
_computing_structure_refinement 'ShelXL (Sheldrick, 2008)'
_diffrn_ambient_environment N~2~
_diffrn_ambient_temperature 150.00(10)
_diffrn_detector 'CCD plate'
_diffrn_detector_area_resol_mean 5.2913
_diffrn_detector_type AtlasS2
_diffrn_measured_fraction_theta_full 0.999
_diffrn_measured_fraction_theta_max 0.989
_diffrn_measurement_details
;
List of Runs (angles in degrees, time in seconds):

  # Type    Start    End  Width  t~exp~   \w     \q     \k     \f   Frames
--------------------------------------------------------------------------
  1  \w     58.00  86.00   1.00   25.33    --    0.55 178.00-180.00   28
  2  \w    -39.00 -12.00   1.00   25.33    --    0.55  57.00  60.00   27
  3  \w     21.00  58.00   1.00   25.33    --    0.55  57.00  60.00   37
  4  \w   -141.00 -85.00   1.00   75.00    --  -46.96 -99.00-180.00   56
  5  \w   -135.00 -91.00   1.00   75.00    --  -46.96 -99.00-150.00   44
  6  \w   -139.00 -73.00   1.00   75.00    --  -46.96-125.00 -60.00   66
  7  \w     14.00 132.00   1.00   75.00    --   48.05  38.00-150.00  118
  8  \w     94.00 119.00   1.00   75.00    --   48.05 125.00-120.00   25
  9  \w     95.00 128.00   1.00   75.00    --   48.05 125.00  30.00   33
 10  \w   -107.00 -81.00   1.00   75.00    --  -33.03 -99.00 -60.00   26
 11  \w   -121.00 -84.00   1.00   75.00    --  -33.03 -99.00  30.00   37
 12  \w    102.00 131.00   1.00  150.00    --   98.56 111.00 -60.00   29
 13  \w    100.00 168.00   1.00  150.00    --   98.56  38.00-150.00   68
 14  \w     46.00 138.00   1.00  150.00    --   98.56 -38.00-150.00   92
 15  \w     19.00 107.00   1.00  150.00    --   98.56-111.00  90.00   88
 16  \w     15.00 133.00   1.00   50.00    --   98.56 -50.00  60.00  118
 17  \w     24.00 118.00   1.00   50.00    --   98.56 -63.00-150.00   94
 18  \w    126.00 151.00   1.00   50.00    --   98.56 178.00-150.00   25
 19  \w    -35.00  -9.00   1.00   25.33    --    0.47  57.00-150.00   26
 20  \w     63.00  91.00   1.00   25.33    --    0.47  57.00-150.00   28
 21  \w      2.00  45.00   1.00   25.33    --    0.47 -99.00 -90.00   43
 22  \w      1.00  36.00   1.00   25.33    --    0.47  57.00-150.00   35
 23  \w     -9.00  18.00   1.00   50.00    --  -46.80  77.00-120.00   27
 24  \w    -72.00 -14.00   1.00   50.00    --  -46.80  77.00-120.00   58
 25  \w   -109.00 -83.00   1.00   50.00    --  -46.80 -99.00  30.00   26
 26  \w     44.00  88.00   1.00   50.00    --   47.74-125.00   0.00   44
 27  \w     11.00 120.00   1.00   50.00    --   47.74  57.00  90.00  109
 28  \w     69.00 131.00   1.00   50.00    --  110.07  38.00  30.00   62
 29  \w     18.00  92.00   1.00   50.00    --  110.07-111.00-120.00   74
 30  \w     85.00 175.00   1.00   50.00    --  110.07  38.00 -60.00   90
 31  \w    126.00 161.00   1.00   50.00    --  110.07 111.00 120.00   35
 32  \w     82.00 123.00   1.00   50.00    --  110.07 178.00 -90.00   41
 33  \w     73.00 153.00   1.00   50.00    --  110.07  63.00 -30.00   80
 34  \w     44.00 138.00   1.00   50.00    --  110.07 -91.00 -90.00   94
 35  \w     68.00 136.00   1.00   50.00    --  110.07 178.00-150.00   68
 36  \w     33.00  64.00   1.00   50.00    --  110.07-111.00  60.00   31
 37  \w     84.00 112.00   1.00   50.00    --  110.07-111.00  60.00   28
 38  \w     98.00 178.00   1.00   50.00    --  110.07  50.00  30.00   80
 39  \w     38.00 112.00   1.00   50.00    --  110.07-111.00-180.00   74
 40  \w     35.00  65.00   1.00   50.00    --  110.07-111.00 -90.00   30
 41  \w     84.00 111.00   1.00   50.00    --  110.07-111.00 -90.00   27
 42  \w     51.00  95.00   1.00   50.00    --  110.07 -63.00  30.00   44
 43  \w    -75.00 -38.00   1.00   25.33    --  -33.28  89.00 175.00   37
 44  \w    -46.00  -2.00   1.00   25.33    --  -33.28 -77.00-120.00   44
 45  \w   -118.00 -74.00   1.00   25.33    --  -33.28 -77.00-120.00   44
 46  \w   -114.00  10.00   1.00   25.33    --  -33.28 -77.00 -30.00  124
 47  \w      4.00  30.00   1.00   25.33    --  -33.28  89.00 175.00   26
 48  \w    -71.00   7.00   1.00   25.33    --  -33.28 -77.00 120.00   78
 49  \w   -120.00 -94.00   1.00   25.33    --  -33.28 -77.00 120.00   26
 50  \w     36.00  98.00   1.00   50.00    --   79.19  77.00 -60.00   62
 51  \w     75.00 126.00   1.00   50.00    --   79.19  77.00  90.00   51
 52  \w     36.00  63.00   1.00   50.00    --   79.19  77.00-180.00   27
 53  \w     36.00  62.00   1.00   50.00    --   79.19  77.00 150.00   26
 54  \w     76.00 156.00   1.00   50.00    --   79.19  77.00 150.00   80
 55  \w     36.00  81.00   1.00   50.00    --   79.19  77.00 -90.00   45
 56  \w     36.00  61.00   1.00   50.00    --   79.19  77.00 120.00   25
 57  \w     75.00 122.00   1.00   50.00    --   79.19  77.00 120.00   47
 58  \w     77.00 104.00   1.00   50.00    --   79.19  77.00-150.00   27
 59  \w     36.00  61.00   1.00   50.00    --   79.19  77.00  90.00   25
 60  \w     79.00 134.00   1.00   50.00    --   79.19  77.00-120.00   55
 61  \w     36.00  62.00   1.00   50.00    --   79.19  77.00-150.00   26
 62  \w     36.00  63.00   1.00   50.00    --   79.19  77.00-120.00   27
 63  \w     36.00  42.00   1.00   50.00    --   79.19  77.00  60.00    6
;
_diffrn_measurement_device 'four-circle diffractometer'
_diffrn_measurement_device_type 'SuperNova, Dual, Cu at home/near, AtlasS2'
_diffrn_measurement_method '\w scans'
_diffrn_orient_matrix_type 'CrysAlisPro convention (1999,Acta A55,543-557)'
_diffrn_orient_matrix_UB_11 -0.0445187000
_diffrn_orient_matrix_UB_12 0.0249999000
_diffrn_orient_matrix_UB_13 -0.0243257000
_diffrn_orient_matrix_UB_21 -0.0404872000
_diffrn_orient_matrix_UB_22 0.0162290000
_diffrn_orient_matrix_UB_23 0.0459557000
_diffrn_orient_matrix_UB_31 0.0179595000
_diffrn_orient_matrix_UB_32 0.0552555000
_diffrn_orient_matrix_UB_33 -0.0245008000
_diffrn_radiation_monochromator mirror
_diffrn_radiation_probe x-ray
_diffrn_radiation_type CuK\a
_diffrn_radiation_wavelength 1.54178
_diffrn_reflns_av_R_equivalents 0.1207
_diffrn_reflns_av_unetI/netI 0.1127
_diffrn_reflns_Laue_measured_fraction_full 0.999
_diffrn_reflns_Laue_measured_fraction_max 0.989
_diffrn_reflns_limit_h_max 46
_diffrn_reflns_limit_h_min -55
_diffrn_reflns_limit_k_max 38
_diffrn_reflns_limit_k_min -38
_diffrn_reflns_limit_l_max 38
_diffrn_reflns_limit_l_min -35
_diffrn_reflns_number 171204
_diffrn_reflns_point_group_measured_fraction_full 0.996
_diffrn_reflns_point_group_measured_fraction_max 0.974
_diffrn_reflns_theta_full 67.679
_diffrn_reflns_theta_max 70.847
_diffrn_reflns_theta_min 1.800
_diffrn_source 'micro-focus sealed X-ray tube'
_diffrn_source_type 'SuperNova (Cu) X-ray Source'
_exptl_absorpt_coefficient_mu 0.239
_exptl_absorpt_correction_T_max 1.00000
_exptl_absorpt_correction_T_min 0.42289
_exptl_absorpt_correction_type multi-scan
_exptl_absorpt_process_details
;
CrysAlisPro 1.171.39.46 (Rigaku Oxford Diffraction, 2018)
Empirical absorption correction using spherical harmonics,
 implemented in SCALE3 ABSPACK scaling algorithm.
;
_exptl_crystal_colour black
_exptl_crystal_colour_primary black
_exptl_crystal_density_diffrn 0.545
_exptl_crystal_description block
_exptl_crystal_F_000 6552
_exptl_crystal_size_max 0.45
_exptl_crystal_size_mid 0.25
_exptl_crystal_size_min 0.1
_refine_diff_density_max 0.223
_refine_diff_density_min -0.274
_refine_diff_density_rms 0.033
_refine_ls_abs_structure_details
;
 Flack x determined using 8980 quotients [(I+)-(I-)]/[(I+)+(I-)]
 (Parsons, Flack and Wagner, Acta Cryst. B69 (2013) 249-259).
;
_refine_ls_abs_structure_Flack 0.4(10)
_refine_ls_extinction_method none
_refine_ls_goodness_of_fit_ref 0.899
_refine_ls_hydrogen_treatment constr
_refine_ls_matrix_type full
_refine_ls_number_parameters 2035
_refine_ls_number_reflns 73000
_refine_ls_number_restraints 1572
_refine_ls_restrained_S_all 0.924
_refine_ls_R_factor_all 0.1222
_refine_ls_R_factor_gt 0.0931
_refine_ls_shift/su_max 0.000
_refine_ls_shift/su_mean 0.000
_refine_ls_structure_factor_coef Fsqd
_refine_ls_weighting_details 'w=1/[\s^2^(Fo^2^)+(0.0860P)^2^] where P=(Fo^2^+2Fc^2^)/3'
_refine_ls_weighting_scheme calc
_refine_ls_wR_factor_gt 0.2080
_refine_ls_wR_factor_ref 0.2254
_reflns_Friedel_coverage 0.934
_reflns_Friedel_fraction_full 0.993
_reflns_Friedel_fraction_max 0.959
_reflns_number_gt 35048
_reflns_number_total 73000
_reflns_threshold_expression 'I > 2\s(I)'
_cod_data_source_file ja9b01266_si_002.cif
_cod_data_source_block 7hbc
_cod_database_code 4128379
_chemical_oxdiff_formula 'C H Fe'
_chemical_oxdiff_usercomment SH-Fc
_shelx_space_group_comment
;
The symmetry employed for this shelxl refinement is uniquely defined
by the following loop, which should always be used as a source of
symmetry information in preference to the above space-group names.
They are only intended as comments.
;
_reflns_odcompleteness_completeness 99.99
_reflns_odcompleteness_iscentric 1
_reflns_odcompleteness_theta 39.93
_olex2_refinement_description
;
1. Fixed Uiso
 At 1.2 times of:
  All C(H) groups
2. Restrained distances
 C35-C36
 1.5 with sigma of 0.02
 C41-C40 = C46-C45 = C59-C58 = C109-C108 = C141-C140 = C192-C191
 1.5 with sigma of 0.02
 C197-C196
 1.5 with sigma of 0.02
 C198-C195
 2.95 with sigma of 0.02
 C115-C112
 2.95 with sigma of 0.02
 C37-C34
 2.95 with sigma of 0.02
 C120-C117
 2.95 with sigma of 0.02
 C175-C153 \\sim C154-C153 \\sim C155-C154 \\sim C156-C155 \\sim C157-C156
\\sim C175-C157
 with sigma of 0.02
 C159-C158 \\sim C160-C159 \\sim C161-C160 \\sim C162-C161 \\sim C177-C162
\\sim C177-C158
 with sigma of 0.02
 C179-C163 \\sim C179-C167 \\sim C167-C166 \\sim C166-C165 \\sim C165-C164
\\sim C164-C163
 with sigma of 0.02
 C174-C172 \\sim C176-C174 \\sim C178-C176 \\sim C180-C178 \\sim C180-C170
\\sim C172-C170
 with sigma of 0.02
 C3-C2 \\sim C4-C3 \\sim C5-C4 \\sim C6-C5 \\sim C6-C1 \\sim C2-C1
 with sigma of 0.02
 C223-C222 \\sim C224-C223 \\sim C225-C224
 with sigma of 0.02
 C227-C226 \\sim C251-C226 \\sim C230-C229 \\sim C251-C230 \\sim C229-C228
\\sim C228-C227
 with sigma of 0.02
 C253-C235 \\sim C253-C231 \\sim C232-C231 \\sim C233-C232 \\sim C234-C233
\\sim C235-C234
 with sigma of 0.02
 C254-C252 \\sim C252-C250 \\sim C250-C248 \\sim C258-C248 \\sim C258-C256
\\sim C256-C254
 with sigma of 0.02
 C237-C236 \\sim C238-C237 \\sim C239-C238 \\sim C240-C239 \\sim C255-C240
\\sim C255-C236
 with sigma of 0.02
 C243-C242 \\sim C242-C241 \\sim C257-C241 \\sim C257-C245 \\sim C245-C244
\\sim C244-C243
 with sigma of 0.02
 C190-C189 \\sim C191-C190 \\sim C212-C191 \\sim C212-C187 \\sim C188-C187
\\sim C189-C188
 with sigma of 0.02
 C215-C213 \\sim C217-C215 \\sim C219-C217 \\sim C219-C209 \\sim C211-C209
\\sim C213-C211
 with sigma of 0.02
 C206-C205 \\sim C205-C204 \\sim C204-C203 \\sim C203-C202 \\sim C218-C202
\\sim C218-C206
 with sigma of 0.02
 C30-C29 \\sim C29-C28 \\sim C28-C27 \\sim C27-C26 \\sim C55-C26 \\sim C55-C30
 with sigma of 0.02
 C32-C31 \\sim C33-C32 \\sim C34-C33 \\sim C35-C34 \\sim C57-C35 \\sim C57-C31
 with sigma of 0.02
 C42-C41 \\sim C43-C42 \\sim C44-C43 \\sim C45-C44 \\sim C61-C45 \\sim C61-C41
 with sigma of 0.02
 C47-C46 \\sim C48-C47 \\sim C49-C48 \\sim C50-C49 \\sim C63-C50 \\sim C63-C46
 with sigma of 0.02
 C62-C60 \\sim C62-C53 \\sim C54-C53 \\sim C56-C54 \\sim C58-C56 \\sim C60-C58
 with sigma of 0.02
 C60-C58 \\sim C62-C60 \\sim C62-C53 \\sim C54-C53 \\sim C56-C54 \\sim C58-C56
 with sigma of 0.02
 C69-C68 \\sim C94-C69 \\sim C94-C65 \\sim C66-C65 \\sim C67-C66 \\sim C68-C67
 with sigma of 0.02
 C71-C70 \\sim C72-C71 \\sim C73-C72 \\sim C74-C73 \\sim C96-C74 \\sim C96-C70
 with sigma of 0.02
 C77-C76 \\sim C76-C75 \\sim C98-C75 \\sim C98-C79 \\sim C79-C78 \\sim C78-C77
 with sigma of 0.02
 C82-C81 \\sim C83-C82 \\sim C84-C83 \\sim C84-C100 \\sim C80-C100 \\sim C81-C80
 with sigma of 0.02
 C89-C102 \\sim C89-C86 \\sim C87-C86 \\sim C88-C87 \\sim C88-C85 \\sim C85-C102
 with sigma of 0.02
 C99-C97 \\sim C99-C101 \\sim C92-C101 \\sim C93-C92 \\sim C95-C93 \\sim C97-C95
 with sigma of 0.02
 C133-C104 \\sim C133-C108 \\sim C108-C107 \\sim C107-C106 \\sim C106-C105
\\sim C105-C104
 with sigma of 0.02
 C125-C124 \\sim C141-C124 \\sim C141-C128 \\sim C128-C127 \\sim C127-C126
\\sim C126-C125
 with sigma of 0.02
 C140-C138 \\sim C138-C136 \\sim C136-C134 \\sim C134-C132 \\sim C132-C131
\\sim C140-C131
 with sigma of 0.02
 C147-C146 \\sim C146-C145 \\sim C145-C144 \\sim C144-C143 \\sim C171-C143
\\sim C171-C147
 with sigma of 0.02
 C149-C148 \\sim C150-C149 \\sim C151-C150 \\sim C152-C151 \\sim C173-C152
\\sim C173-C148
 with sigma of 0.02
 C210-C182 \\sim C210-C186 \\sim C186-C185 \\sim C185-C184 \\sim C184-C183
\\sim C183-C182
 with sigma of 0.02
 C198-C197 \\sim C216-C197 \\sim C216-C201 \\sim C201-C200 \\sim C200-C199
\\sim C199-C198
 with sigma of 0.02
 C120-C119 \\sim C121-C120 \\sim C122-C121 \\sim C123-C122 \\sim C139-C123
\\sim C139-C119
 with sigma of 0.02
 C137-C136 \\sim C139-C138 \\sim C141-C140 \\sim C131-C130 \\sim C133-C132
\\sim C135-C134
 with sigma of 0.02
 C114-C113 \\sim C119-C118
 with sigma of 0.02
 C211-C210 \\sim C213-C212
 with sigma of 0.02
 C213-C212 \\sim C215-C214 \\sim C217-C216 \\sim C219-C218
 with sigma of 0.02
 C207-C206 \\sim C182-C181
 with sigma of 0.02
3. Restrained planarity
 C38, C39, C40, C59, C36, C37
 with sigma of 0.1
 C157, C153, C175, C154, C155, C156
 with sigma of 0.1
 C158, C159, C161, C162, C177, C160
 with sigma of 0.1
 C163, C164, C165, C166, C167, C179
 with sigma of 0.1
 C174, C176, C178, C180, C170, C172
 with sigma of 0.1
 C2, C3, C4, C5, C6, C1
 with sigma of 0.1
 C189, C190, C191, C212, C187, C188
 with sigma of 0.1
 C215, C217, C219, C209, C211, C213
 with sigma of 0.1
 C36, C57, C35, C34
 with sigma of 0.1
 C57, C35, C34, C33, C32, C31
 with sigma of 0.1
 C47, C46, C63, C50, C49, C48
 with sigma of 0.1
 C62, C53, C54, C56, C58, C60
 with sigma of 0.1
 C62, C53, C54, C56, C58, C60
 with sigma of 0.1
 C85, C102, C102, C89
 with sigma of 0.1
 C108, C133, C104, C105, C106, C107
 with sigma of 0.1
 C132, C131, C140, C138, C136, C134
 with sigma of 0.1
 C151, C150, C149, C148, C173, C152
 with sigma of 0.1
 C198, C197, C216, C201, C200, C199
 with sigma of 0.1
 C121, C122, C123, C139, C119, C120
 with sigma of 0.1
4. Rigid bond restraints
 C122, C1, C6, C2, C10, C5, C7, C3, C13, C9, C11, C4, C22, C8, C24, C16, C12,
 C14, C64, C90, C19, C21, C23, C51, C25, C15, C17, C103, C129, C65, C91, C85,
 C18, C20, C220, C246, C50, C52, C26, C142, C168, C130, C104, C128, C66, C94,
 C92, C102, C88, C181, C207, C221, C247, C245, C63, C49, C53, C27, C55, C143,
 C169, C167, C131, C133, C105, C141, C127, C67, C69, C93, C101, C89, C87, C182,
 C208, C206, C222, C249, C248, C244, C257, C46, C62, C48, C54, C28, C30, C144,
 C171, C170, C166, C179, C132, C140, C108, C106, C124, C126, C68, C70, C95, C99,
  C84, C86, C183, C210, C209, C205, C218, C223, C225, C250, C258, C243, C241,
 C45, C47, C60, C56, C29, C31, C145, C147, C172, C180, C165, C163, C134, C138,
 C109, C107, C123, C125, C71, C96, C97, C100, C83, C184, C186, C211, C219, C204,
  C202, C224, C226, C252, C256, C242, C240, C44, C61, C58, C57, C32, C146, C148,
  C174, C178, C164, C162, C135, C136, C139, C110, C72, C74, C98, C80, C82, C185,
  C187, C213, C217, C203, C201, C227, C251, C254, C255, C239, C43, C41, C59,
 C35, C33, C173, C149, C176, C177, C161, C113, C137, C119, C111, C121, C73, C75,
  C79, C81, C212, C188, C215, C216, C200, C228, C230, C253, C236, C238, C42,
 C40, C36, C34, C152, C150, C175, C158, C160, C112, C114, C118, C120, C76, C78,
 C191, C189, C214, C197, C199, C229, C231, C235, C237, C39, C37, C151, C153,
 C157, C159, C115, C117, C77, C190, C192, C196, C198, C232, C234, C38, C154,
 C156, C116, C193, C195, C233, C155, C194
 with sigma for 1-2 distances of 0.001 and sigma for 1-3 distances of 0.001
5. Uiso/Uaniso restraints and constraints
Uanis(C34) \\sim Ueq, Uanis(C73) \\sim Ueq, Uanis(C239) \\sim Ueq, Uanis(C73)
\\sim Ueq, Uanis(C7) \\sim Ueq, Uanis(C237) \\sim Ueq, Uanis(C161) \\sim Ueq,
Uanis(C47) \\sim Ueq, Uanis(C26) \\sim Ueq, Uanis(C55) \\sim Ueq, Uanis(C233)
\\sim Ueq: with sigma of 0.001 and sigma for terminal atoms of 0.002
Uanis(C195) = Uanis(C194) = Uanis(C193) = Uanis(C192) = Uanis(C214)
Uanis(C195) = Uanis(C196)
Uanis(C37) = Uanis(C36) = Uanis(C59) = Uanis(C40) = Uanis(C39) = Uanis(C38)
Uanis(C191) = Uanis(C190) = Uanis(C189) = Uanis(C188) = Uanis(C187) =
Uanis(C212)
Uanis(C139) = Uanis(C138)
Uanis(C113) = Uanis(C135) = Uanis(C109) = Uanis(C110) = Uanis(C111) =
Uanis(C112)
Uanis(C115) = Uanis(C114) = Uanis(C137) = Uanis(C118) = Uanis(C117) =
Uanis(C116)
Uanis(C122) = Uanis(C123) = Uanis(C139) = Uanis(C119) = Uanis(C120) =
Uanis(C121)
Uanis(C57) = Uanis(C31) = Uanis(C32) = Uanis(C33) = Uanis(C34) = Uanis(C35)
6.a Aromatic/amide H refined with riding coordinates:
 C27(H27), C28(H28), C29(H29), C38(H38), C39(H39), C37(H37), C44(H44),
 C43(H43), C42(H42), C47(H47), C49(H49), C48(H48), C34(H34), C33(H33), C32(H32),
  C66(H66), C67(H67), C68(H68), C71(H71), C72(H72), C73(H73), C76(H76),
 C77(H77), C78(H78), C81(H81), C82(H82), C83(H83), C86(H86), C87(H87), C88(H88),
  C111(H111), C112(H112), C110(H110), C122(H122), C121(H121), C120(H120),
 C107(H107), C106(H106), C105(H105), C117(H117), C116(H116), C115(H115),
 C125(H125), C126(H126), C127(H127), C146(H146), C145(H145), C144(H144),
 C150(H150), C151(H151), C149(H149), C156(H156), C155(H155), C154(H154),
 C161(H161), C160(H160), C159(H159), C164(H164), C165(H165), C166(H166),
 C185(H185), C184(H184), C183(H183), C189(H189), C190(H190), C188(H188),
 C200(H200), C199(H199), C198(H198), C205(H205), C204(H204), C203(H203),
 C195(H195), C194(H194), C193(H193), C222(H222), C223(H223), C224(H224),
 C227(H227), C228(H228), C229(H229), C232(H232), C233(H233), C234(H234),
 C237(H237), C238(H238), C239(H239), C242(H242), C243(H243), C244(H244)
6.b Fitted hexagon refined as free rotating group:
 C38(C39,C40,C59,C36,C37), C111(C112,C113,C135,C109,C110), C119(C139,C123,C122,
 C121,C120), C137(C118,C117,C116,C115,C114), C197(C216,C201,C200,C199,C198),
 C214(C196,C195,C194,C193,C192)
;
_shelx_shelxl_version_number 2014/7
_olex2_submission_special_instructions 'No special instructions were received'
_oxdiff_exptl_absorpt_empirical_details
;
Empirical correction (ABSPACK) includes:
- Absorption correction using spherical harmonics
- Frame scaling
;
_oxdiff_exptl_absorpt_empirical_full_max 2.412
_oxdiff_exptl_absorpt_empirical_full_min 0.457

loop_
_space_group_symop_operation_xyz
'x, y, z'
'-x, y, -z'
'x+1/2, y+1/2, z'
'-x+1/2, y+1/2, -z'

loop_
_atom_site_label
_atom_site_type_symbol
_atom_site_fract_x
_atom_site_fract_y
_atom_site_fract_z
_atom_site_U_iso_or_equiv
_atom_site_adp_type
_atom_site_occupancy
_atom_site_site_symmetry_order
_atom_site_calc_flag
_atom_site_refinement_flags_posn
_atom_site_refinement_flags_adp
C1 C -0.44528(10) -0.45964(11) -0.63939(14) 0.0457(9) Uani 1 1 d D U
C6 C -0.41855(15) -0.46716(13) -0.58815(16) 0.0721(16) Uani 1 1 d D U
C5 C -0.41041(12) -0.51023(12) -0.56946(13) 0.0515(10) Uani 1 1 d D U
C4 C -0.42623(13) -0.54340(13) -0.60315(14) 0.0593(12) Uani 1 1 d D U
C3 C -0.45240(11) -0.53635(12) -0.65629(14) 0.0497(10) Uani 1 1 d D U
C2 C -0.46166(15) -0.49492(13) -0.67218(17) 0.0813(18) Uani 1 1 d D U
C7 C -0.40317(10) -0.43302(12) -0.55709(14) 0.0411(6) Uani 1 1 d . U
C8 C -0.41401(11) -0.38993(12) -0.57040(15) 0.0465(8) Uani 1 1 d . U
C9 C -0.43406(12) -0.38330(13) -0.62228(16) 0.0623(12) Uani 1 1 d . U
C10 C -0.45373(11) -0.41760(11) -0.65600(15) 0.0485(9) Uani 1 1 d . U
C11 C -0.48191(13) -0.40884(13) -0.70682(16) 0.0672(14) Uani 1 1 d . U
C12 C -0.49417(11) -0.44473(12) -0.74001(14) 0.0449(8) Uani 1 1 d . U
C13 C -0.48729(12) -0.48721(13) -0.72386(15) 0.0580(11) Uani 1 1 d . U
C14 C -0.50511(11) -0.52240(12) -0.75486(14) 0.0512(9) Uani 1 1 d . U
C15 C -0.49160(11) -0.56052(12) -0.74008(14) 0.0450(8) Uani 1 1 d . U
C16 C -0.47041(13) -0.57139(13) -0.68837(15) 0.0638(13) Uani 1 1 d . U
C17 C -0.46119(13) -0.61380(12) -0.66937(14) 0.0555(11) Uani 1 1 d . U
C18 C -0.43174(13) -0.62136(13) -0.62088(15) 0.0599(12) Uani 1 1 d . U
C19 C -0.41824(11) -0.58550(12) -0.58490(13) 0.0449(8) Uani 1 1 d . U
C20 C -0.39449(10) -0.59670(12) -0.53545(13) 0.0394(7) Uani 1 1 d . U
C21 C -0.37390(9) -0.56037(12) -0.50423(13) 0.0395(7) Uani 1 1 d . U
C22 C -0.38438(10) -0.51903(12) -0.52040(13) 0.0460(9) Uani 1 1 d . U
C23 C -0.37011(12) -0.48199(14) -0.48478(15) 0.0593(11) Uani 1 1 d . U
C24 C -0.37520(10) -0.44206(11) -0.50469(13) 0.0372(6) Uani 1 1 d . U
C25 C -0.35517(14) -0.40796(14) -0.47930(18) 0.0694(13) Uani 1 1 d . U
C26 C -0.31667(12) -0.41154(15) -0.44224(17) 0.0578(8) Uani 1 1 d D U
C27 C -0.29803(13) -0.44462(16) -0.4473(2) 0.0712(12) Uani 1 1 d D U
H27 H -0.3079 -0.4630 -0.4744 0.085 Uiso 1 1 calc R .
C28 C -0.26269(14) -0.44727(16) -0.4073(2) 0.0856(17) Uani 1 1 d D U
H28 H -0.2494 -0.4704 -0.4048 0.103 Uiso 1 1 calc R .
C29 C -0.24767(17) -0.41406(19) -0.3707(2) 0.0929(18) Uani 1 1 d D U
H29 H -0.2238 -0.4134 -0.3492 0.111 Uiso 1 1 calc R .
C30 C -0.26659(14) -0.38385(16) -0.3663(2) 0.0820(14) Uani 1 1 d D U
C55 C -0.30180(13) -0.37988(16) -0.40553(18) 0.0647(8) Uani 1 1 d D U
C38 C -0.27359(11) -0.18910(13) -0.24870(13) 0.1041(9) Uani 1 1 d . U
H38 H -0.2630 -0.1706 -0.2218 0.125 Uiso 1 1 calc R .
C39 C -0.30774(11) -0.18267(13) -0.28687(16) 0.1041(9) Uani 1 1 d G U
H39 H -0.3200 -0.1598 -0.2855 0.125 Uiso 1 1 calc R .
C40 C -0.32358(9) -0.21036(15) -0.32703(14) 0.1041(9) Uani 1 1 d DG U
C59 C -0.30529(11) -0.24447(13) -0.32901(13) 0.1041(9) Uani 1 1 d DG U
C36 C -0.27114(11) -0.25090(13) -0.29084(15) 0.1041(9) Uani 1 1 d DG U
C37 C -0.25529(9) -0.22322(14) -0.25069(14) 0.1041(9) Uani 1 1 d DG U
H37 H -0.2324 -0.2275 -0.2252 0.125 Uiso 1 1 calc R .
C44 C -0.42365(19) -0.18826(16) -0.4551(2) 0.0836(15) Uani 1 1 d D U
H44 H -0.4457 -0.1834 -0.4825 0.100 Uiso 1 1 calc R .
C43 C -0.41073(16) -0.15917(15) -0.4163(2) 0.0779(14) Uani 1 1 d D U
H43 H -0.4228 -0.1349 -0.4183 0.094 Uiso 1 1 calc R .
C42 C -0.38073(19) -0.16798(17) -0.3770(2) 0.0963(19) Uani 1 1 d D U
H42 H -0.3720 -0.1497 -0.3499 0.116 Uiso 1 1 calc R .
C41 C -0.36082(19) -0.20254(15) -0.3726(2) 0.098(2) Uani 1 1 d D U
C61 C -0.37423(15) -0.22950(14) -0.41298(16) 0.0661(10) Uani 1 1 d D U
C45 C -0.40654(17) -0.22401(14) -0.45655(18) 0.0819(15) Uani 1 1 d D U
C47 C -0.45850(14) -0.24950(19) -0.5385(2) 0.0736(10) Uani 1 1 d D U
H47 H -0.4702 -0.2248 -0.5407 0.088 Uiso 1 1 calc R .
C46 C -0.42336(14) -0.25499(11) -0.49656(19) 0.0673(11) Uani 1 1 d D U
C63 C -0.40639(16) -0.29143(12) -0.49759(17) 0.0724(13) Uani 1 1 d D U
C50 C -0.42086(12) -0.32264(12) -0.53662(15) 0.0494(8) Uani 1 1 d D U
C49 C -0.45658(14) -0.31582(17) -0.57471(17) 0.0690(11) Uani 1 1 d D U
H49 H -0.4676 -0.3361 -0.5996 0.083 Uiso 1 1 calc R .
C48 C -0.47581(15) -0.28078(17) -0.57675(17) 0.0721(12) Uani 1 1 d D U
H48 H -0.4989 -0.2779 -0.6019 0.087 Uiso 1 1 calc R .
C51 C -0.40104(15) -0.35798(13) -0.53523(17) 0.0662(12) Uani 1 1 d . U
C52 C -0.36880(14) -0.36681(13) -0.48885(15) 0.0582(10) Uani 1 1 d . U
C57 C -0.26855(15) -0.31957(18) -0.3251(2) 0.0739(5) Uani 1 1 d D U
C35 C -0.25250(15) -0.28840(18) -0.28700(19) 0.0739(5) Uani 1 1 d D U
C34 C -0.21851(14) -0.29851(17) -0.2475(2) 0.0739(5) Uani 1 1 d D U
H34 H -0.2084 -0.2798 -0.2208 0.089 Uiso 1 1 calc R .
C33 C -0.19737(15) -0.33470(17) -0.2435(2) 0.0739(5) Uani 1 1 d D U
H33 H -0.1746 -0.3385 -0.2173 0.089 Uiso 1 1 calc R .
C32 C -0.21502(14) -0.36322(18) -0.28329(19) 0.0739(5) Uani 1 1 d D U
H32 H -0.2042 -0.3881 -0.2831 0.089 Uiso 1 1 calc R .
C31 C -0.24972(15) -0.35474(18) -0.3245(2) 0.0739(5) Uani 1 1 d D U
C62 C -0.37099(14) -0.29845(12) -0.45212(18) 0.0625(10) Uani 1 1 d D U
C53 C -0.35411(13) -0.33586(13) -0.44832(17) 0.0592(10) Uani 1 1 d D U
C54 C -0.32226(14) -0.34322(16) -0.40850(17) 0.0672(11) Uani 1 1 d D U
C56 C -0.30300(16) -0.31260(16) -0.36943(18) 0.0715(11) Uani 1 1 d D U
C58 C -0.32081(16) -0.27554(15) -0.37181(19) 0.0783(13) Uani 1 1 d D U
C60 C -0.35359(16) -0.26714(13) -0.41504(17) 0.0700(11) Uani 1 1 d D U
C64 C -0.43898(12) -0.34265(13) -0.64809(17) 0.0608(12) Uani 1 1 d . U
C65 C -0.41062(11) -0.31353(12) -0.63164(17) 0.0538(10) Uani 1 1 d D U
C66 C -0.37603(10) -0.32445(12) -0.59515(16) 0.0477(9) Uani 1 1 d D U
H66 H -0.3711 -0.3513 -0.5813 0.057 Uiso 1 1 calc R .
C67 C -0.34896(12) -0.29521(15) -0.5795(2) 0.0795(18) Uani 1 1 d D U
H67 H -0.3261 -0.3034 -0.5581 0.095 Uiso 1 1 calc R .
C68 C -0.35708(12) -0.25335(15) -0.59683(19) 0.0726(15) Uani 1 1 d D U
H68 H -0.3396 -0.2333 -0.5842 0.087 Uiso 1 1 calc R .
C69 C -0.39198(10) -0.24084(12) -0.63376(15) 0.0491(9) Uani 1 1 d D U
C70 C -0.39976(11) -0.19855(14) -0.65541(18) 0.0649(13) Uani 1 1 d D U
C71 C -0.37440(13) -0.16792(15) -0.63546(19) 0.0712(14) Uani 1 1 d D U
H71 H -0.3524 -0.1754 -0.6093 0.085 Uiso 1 1 calc R .
C72 C -0.38016(15) -0.12517(17) -0.6530(2) 0.097(2) Uani 1 1 d D U
H72 H -0.3635 -0.1042 -0.6377 0.116 Uiso 1 1 calc R .
C73 C -0.41308(10) -0.11761(14) -0.69515(15) 0.0494(8) Uani 1 1 d D U
H73 H -0.4176 -0.0917 -0.7112 0.059 Uiso 1 1 calc R .
C74 C -0.43937(11) -0.14778(12) -0.71376(16) 0.0513(9) Uani 1 1 d D U
C75 C -0.47419(13) -0.13878(12) -0.75941(15) 0.0646(13) Uani 1 1 d D U
C76 C -0.48017(16) -0.09738(14) -0.78056(16) 0.0864(19) Uani 1 1 d D U
H76 H -0.4631 -0.0767 -0.7673 0.104 Uiso 1 1 calc R .
C77 C -0.51436(14) -0.08959(12) -0.82389(17) 0.0679(13) Uani 1 1 d D U
H77 H -0.5201 -0.0627 -0.8375 0.081 Uiso 1 1 calc R .
C78 C -0.53936(14) -0.12249(15) -0.84596(19) 0.0761(15) Uani 1 1 d D U
H78 H -0.5600 -0.1175 -0.8760 0.091 Uiso 1 1 calc R .
C79 C -0.53324(14) -0.16381(14) -0.82244(16) 0.0718(15) Uani 1 1 d D U
C80 C -0.55758(14) -0.19374(15) -0.84146(18) 0.0765(16) Uani 1 1 d D U
C81 C -0.59186(17) -0.1853(2) -0.8857(2) 0.117(3) Uani 1 1 d D U
H81 H -0.5965 -0.1589 -0.9007 0.140 Uiso 1 1 calc R .
C82 C -0.61783(17) -0.21609(19) -0.9060(2) 0.114(3) Uani 1 1 d D U
H82 H -0.6386 -0.2110 -0.9358 0.137 Uiso 1 1 calc R .
C83 C -0.61236(13) -0.25464(17) -0.88088(17) 0.0731(14) Uani 1 1 d D U
H83 H -0.6306 -0.2734 -0.8912 0.088 Uiso 1 1 calc R .
C84 C -0.57825(12) -0.26517(14) -0.83891(19) 0.0708(14) Uani 1 1 d D U
C85 C -0.53020(13) -0.35638(13) -0.7563(2) 0.0718(14) Uani 1 1 d D U
C102 C -0.53723(11) -0.31537(13) -0.77652(18) 0.0606(12) Uani 1 1 d D U
C89 C -0.57144(12) -0.30680(15) -0.81369(19) 0.0676(13) Uani 1 1 d D U
C86 C -0.59824(13) -0.33733(13) -0.8290(2) 0.092(2) Uani 1 1 d D U
H86 H -0.6201 -0.3317 -0.8567 0.111 Uiso 1 1 calc R .
C87 C -0.59215(13) -0.37774(16) -0.80180(19) 0.0665(11) Uani 1 1 d D U
H87 H -0.6098 -0.3957 -0.8068 0.080 Uiso 1 1 calc R .
C88 C -0.55837(12) -0.38569(15) -0.76915(17) 0.0613(11) Uani 1 1 d D U
H88 H -0.5526 -0.4119 -0.7536 0.074 Uiso 1 1 calc R .
C90 C -0.49285(13) -0.36799(13) -0.72119(18) 0.0713(14) Uani 1 1 d . U
C91 C -0.47047(12) -0.33565(13) -0.69361(16) 0.0597(12) Uani 1 1 d . U
C92 C -0.47817(11) -0.29321(11) -0.71323(13) 0.0440(8) Uani 1 1 d D U
C93 C -0.45176(11) -0.26117(12) -0.69017(14) 0.0521(10) Uani 1 1 d D U
C94 C -0.41811(10) -0.27212(11) -0.64945(16) 0.0454(8) Uani 1 1 d D U
C95 C -0.45848(11) -0.22185(12) -0.71229(13) 0.0468(9) Uani 1 1 d D U
C96 C -0.43371(11) -0.18909(13) -0.69560(16) 0.0519(9) Uani 1 1 d D U
C97 C -0.49262(12) -0.21183(12) -0.75646(14) 0.0546(11) Uani 1 1 d D U
C98 C -0.49946(11) -0.17103(12) -0.77838(15) 0.0483(9) Uani 1 1 d D U
C99 C -0.51724(12) -0.24390(13) -0.77824(15) 0.0589(12) Uani 1 1 d D U
C100 C -0.55246(12) -0.23467(16) -0.81834(19) 0.0701(14) Uani 1 1 d D U
C101 C -0.51068(12) -0.28475(12) -0.75794(18) 0.0628(12) Uani 1 1 d D U
C103 C -0.51461(15) -0.43967(15) -0.79411(16) 0.0744(14) Uani 1 1 d . U
C111 C -0.58871(11) -0.29249(10) -1.00594(11) 0.1007(9) Uani 1 1 d . U
H111 H -0.5879 -0.2672 -1.0201 0.121 Uiso 1 1 calc R .
C112 C -0.61827(9) -0.31731(11) -1.03017(10) 0.1007(9) Uani 1 1 d DG U
H112 H -0.6372 -0.3086 -1.0605 0.121 Uiso 1 1 calc R .
C113 C -0.61949(9) -0.35515(11) -1.00902(12) 0.1007(9) Uani 1 1 d DG U
C135 C -0.59116(11) -0.36816(10) -0.96364(12) 0.1007(9) Uani 1 1 d DG U
C109 C -0.56161(10) -0.34334(11) -0.93940(10) 0.1007(9) Uani 1 1 d DG U
C110 C -0.56038(9) -0.30551(11) -0.96055(12) 0.1007(9) Uani 1 1 d G U
H110 H -0.5406 -0.2889 -0.9443 0.121 Uiso 1 1 calc R .
C119 C -0.68338(10) -0.48586(11) -1.01468(12) 0.0948(7) Uani 1 1 d D U
C139 C -0.65474(8) -0.49987(12) -0.97022(13) 0.0948(7) Uani 1 1 d DG U
C123 C -0.65651(8) -0.53716(12) -0.94864(11) 0.0948(7) Uani 1 1 d DG U
C122 C -0.68691(10) -0.56044(11) -0.97153(12) 0.0948(7) Uani 1 1 d DG U
H122 H -0.6881 -0.5854 -0.9571 0.114 Uiso 1 1 calc R .
C121 C -0.71555(8) -0.54643(12) -1.01599(12) 0.0948(7) Uani 1 1 d DG U
H121 H -0.7359 -0.5620 -1.0313 0.114 Uiso 1 1 calc R .
C120 C -0.71378(8) -0.50914(12) -1.03757(11) 0.0948(7) Uani 1 1 d DG U
H120 H -0.7329 -0.4998 -1.0673 0.114 Uiso 1 1 calc R .
C129 C -0.53705(12) -0.51066(12) -0.80200(14) 0.0521(9) Uani 1 1 d . U
C130 C -0.53817(11) -0.47092(13) -0.82102(16) 0.0567(10) Uani 1 1 d D U
C133 C -0.53667(16) -0.39393(14) -0.86777(15) 0.0753(13) Uani 1 1 d D U
C108 C -0.53172(15) -0.35808(17) -0.88865(15) 0.0736(12) Uani 1 1 d D U
C107 C -0.50086(16) -0.3402(2) -0.8678(2) 0.0920(17) Uani 1 1 d D U
H107 H -0.4981 -0.3192 -0.8859 0.110 Uiso 1 1 calc R .
C106 C -0.47113(16) -0.35050(18) -0.81946(16) 0.0807(16) Uani 1 1 d D U
H106 H -0.4501 -0.3365 -0.8058 0.097 Uiso 1 1 calc R .
C105 C -0.47661(17) -0.38339(18) -0.79492(17) 0.0864(18) Uani 1 1 d D U
H105 H -0.4596 -0.3908 -0.7625 0.104 Uiso 1 1 calc R .
C104 C -0.50855(14) -0.40516(15) -0.82043(15) 0.0654(11) Uani 1 1 d D U
C136 C -0.62365(15) -0.43397(19) -0.96642(18) 0.0791(12) Uani 1 1 d D U
C134 C -0.59346(15) -0.40735(16) -0.94098(15) 0.0724(11) Uani 1 1 d D U
C132 C -0.56727(14) -0.42176(16) -0.89328(16) 0.0722(12) Uani 1 1 d D U
C131 C -0.56615(12) -0.45912(16) -0.87311(15) 0.0614(10) Uani 1 1 d D U
C140 C -0.59446(12) -0.48609(16) -0.89769(14) 0.0616(10) Uani 1 1 d D U
C138 C -0.62382(16) -0.4725(2) -0.94638(19) 0.0948(7) Uani 1 1 d D U
C137 C -0.65305(11) -0.42244(14) -1.01511(12) 0.1137(10) Uani 1 1 d D U
C118 C -0.68160(12) -0.44855(13) -1.04193(15) 0.1137(10) Uani 1 1 d DG U
C117 C -0.70815(11) -0.43701(14) -1.08954(15) 0.1137(10) Uani 1 1 d DG U
H117 H -0.7273 -0.4545 -1.1075 0.136 Uiso 1 1 calc R .
C116 C -0.70615(11) -0.39937(14) -1.11033(12) 0.1137(10) Uani 1 1 d G U
H116 H -0.7239 -0.3917 -1.1422 0.136 Uiso 1 1 calc R .
C115 C -0.67760(12) -0.37326(12) -1.08351(15) 0.1137(10) Uani 1 1 d DG U
H115 H -0.6763 -0.3481 -1.0974 0.136 Uiso 1 1 calc R .
C114 C -0.65105(11) -0.38479(14) -1.03590(15) 0.1137(10) Uani 1 1 d DG U
C141 C -0.59695(13) -0.52500(14) -0.87510(16) 0.0653(10) Uani 1 1 d D U
C124 C -0.62747(14) -0.55007(16) -0.89852(17) 0.0724(13) Uani 1 1 d D U
C125 C -0.62820(17) -0.58641(19) -0.8751(2) 0.098(2) Uani 1 1 d D U
H125 H -0.6462 -0.6052 -0.8938 0.117 Uiso 1 1 calc R .
C126 C -0.60318(14) -0.59756(17) -0.8238(2) 0.0800(15) Uani 1 1 d D U
H126 H -0.6066 -0.6182 -0.8060 0.096 Uiso 1 1 calc R .
C127 C -0.57268(14) -0.57279(14) -0.80430(18) 0.0670(11) Uani 1 1 d D U
H127 H -0.5537 -0.5817 -0.7741 0.080 Uiso 1 1 calc R .
C128 C -0.56798(11) -0.53661(13) -0.82526(15) 0.0543(8) Uani 1 1 d D U
C142 C -0.50065(10) -0.59817(12) -0.77466(14) 0.0439(7) Uani 1 1 d . U
C147 C -0.52764(12) -0.62708(12) -0.90714(14) 0.0477(8) Uani 1 1 d D U
C146 C -0.51677(14) -0.58979(13) -0.91899(17) 0.0610(12) Uani 1 1 d D U
H146 H -0.5185 -0.5889 -0.9496 0.073 Uiso 1 1 calc R .
C145 C -0.50349(19) -0.55363(15) -0.88852(19) 0.087(2) Uani 1 1 d D U
H145 H -0.4975 -0.5290 -0.8981 0.104 Uiso 1 1 calc R .
C144 C -0.50020(14) -0.55877(12) -0.84174(17) 0.0589(11) Uani 1 1 d D U
H144 H -0.4922 -0.5353 -0.8209 0.071 Uiso 1 1 calc R .
C143 C -0.50725(12) -0.59371(12) -0.82273(14) 0.0507(9) Uani 1 1 d D U
C171 C -0.51965(12) -0.62985(13) -0.85549(14) 0.0503(9) Uani 1 1 d D U
C150 C -0.56670(17) -0.69194(16) -1.02202(16) 0.086(2) Uani 1 1 d D U
H150 H -0.5749 -0.6882 -1.0557 0.104 Uiso 1 1 calc R .
C151 C -0.56913(18) -0.73030(15) -1.00435(16) 0.0832(19) Uani 1 1 d D U
H151 H -0.5789 -0.7527 -1.0265 0.100 Uiso 1 1 calc R .
C152 C -0.55731(12) -0.73694(13) -0.95365(14) 0.0533(10) Uani 1 1 d D U
C173 C -0.54268(14) -0.70238(13) -0.92205(14) 0.0628(13) Uani 1 1 d D U
C148 C -0.54023(16) -0.66376(14) -0.93858(16) 0.0712(15) Uani 1 1 d D U
C149 C -0.55082(17) -0.65686(16) -0.98669(16) 0.088(2) Uani 1 1 d D U
H149 H -0.5481 -0.6306 -0.9972 0.106 Uiso 1 1 calc R .
C157 C -0.55078(16) -0.82248(14) -0.86573(16) 0.0742(16) Uani 1 1 d D U
C156 C -0.56317(15) -0.85932(15) -0.89683(17) 0.0715(15) Uani 1 1 d D U
H156 H -0.5635 -0.8855 -0.8840 0.086 Uiso 1 1 calc R .
C155 C -0.57496(19) -0.85402(14) -0.94851(17) 0.097(2) Uani 1 1 d D U
H155 H -0.5844 -0.8767 -0.9704 0.116 Uiso 1 1 calc R .
C154 C -0.57222(14) -0.81425(13) -0.96600(15) 0.0654(13) Uani 1 1 d D U
H154 H -0.5792 -0.8117 -0.9993 0.078 Uiso 1 1 calc R .
C153 C -0.55939(16) -0.77794(13) -0.93524(14) 0.0762(17) Uani 1 1 d D U
C175 C -0.54845(15) -0.78285(14) -0.88262(15) 0.0681(14) Uani 1 1 d D U
C162 C -0.51956(14) -0.79406(13) -0.73061(15) 0.0609(12) Uani 1 1 d D U
C161 C -0.52432(11) -0.83309(13) -0.71344(16) 0.0498(8) Uani 1 1 d D U
H161 H -0.5206 -0.8345 -0.6816 0.060 Uiso 1 1 calc R .
C160 C -0.5345(2) -0.87006(16) -0.74293(19) 0.115(3) Uani 1 1 d D U
H160 H -0.5352 -0.8962 -0.7301 0.138 Uiso 1 1 calc R .
C159 C -0.54362(18) -0.86532(13) -0.79292(19) 0.0827(18) Uani 1 1 d D U
H159 H -0.5522 -0.8886 -0.8139 0.099 Uiso 1 1 calc R .
C158 C -0.54027(13) -0.82596(12) -0.81302(15) 0.0551(10) Uani 1 1 d D U
C177 C -0.52930(13) -0.79011(12) -0.78301(15) 0.0531(10) Uani 1 1 d D U
C163 C -0.50989(12) -0.75534(13) -0.69929(15) 0.0519(9) Uani 1 1 d D U
C164 C -0.50784(15) -0.75709(16) -0.65343(15) 0.0692(13) Uani 1 1 d D U
H164 H -0.5124 -0.7822 -0.6429 0.083 Uiso 1 1 calc R .
C165 C -0.49849(16) -0.71944(16) -0.62240(16) 0.0724(14) Uani 1 1 d D U
H165 H -0.4987 -0.7192 -0.5932 0.087 Uiso 1 1 calc R .
C166 C -0.48891(14) -0.68287(17) -0.63895(15) 0.0690(13) Uani 1 1 d D U
H166 H -0.4804 -0.6592 -0.6186 0.083 Uiso 1 1 calc R .
C167 C -0.49249(13) -0.68278(12) -0.68753(14) 0.0543(10) Uani 1 1 d D U
C168 C -0.48410(16) -0.64465(14) -0.70217(15) 0.0728(15) Uani 1 1 d . U
C169 C -0.49901(10) -0.63834(12) -0.75375(13) 0.0396(7) Uani 1 1 d . U
C178 C -0.52594(13) -0.75062(13) -0.80053(14) 0.0571(11) Uani 1 1 d D U
C180 C -0.51235(12) -0.71318(12) -0.76858(14) 0.0483(9) Uani 1 1 d D U
C170 C -0.51285(11) -0.67464(12) -0.78727(14) 0.0444(8) Uani 1 1 d D U
C172 C -0.52372(13) -0.67052(12) -0.83843(15) 0.0515(9) Uani 1 1 d D U
C174 C -0.53514(11) -0.70585(12) -0.86928(14) 0.0476(9) Uani 1 1 d D U
C176 C -0.53757(11) -0.74503(12) -0.85247(13) 0.0486(9) Uani 1 1 d D U
C179 C -0.50667(17) -0.71878(13) -0.71844(16) 0.0726(16) Uani 1 1 d D U
C181 C -0.41633(15) -0.65815(14) -0.60172(16) 0.0675(13) Uani 1 1 d D U
C186 C -0.41370(16) -0.76785(15) -0.6502(2) 0.0759(13) Uani 1 1 d D U
C185 C -0.41406(16) -0.75076(17) -0.6906(2) 0.0804(14) Uani 1 1 d D U
H185 H -0.4140 -0.7711 -0.7117 0.096 Uiso 1 1 calc R .
C184 C -0.4145(2) -0.71041(16) -0.7063(2) 0.096(2) Uani 1 1 d D U
H184 H -0.4117 -0.7031 -0.7323 0.115 Uiso 1 1 calc R .
C183 C -0.41968(17) -0.68245(18) -0.67818(18) 0.0845(17) Uani 1 1 d D U
H183 H -0.4272 -0.6555 -0.6909 0.101 Uiso 1 1 calc R .
C182 C -0.41458(14) -0.69146(14) -0.63360(16) 0.0669(12) Uani 1 1 d D U
C210 C -0.40934(14) -0.73437(14) -0.62086(18) 0.0710(12) Uani 1 1 d D U
C189 C -0.41578(17) -0.88670(16) -0.6619(2) 0.0904(7) Uani 1 1 d D U
H189 H -0.4207 -0.9085 -0.6844 0.108 Uiso 1 1 calc R .
C190 C -0.40741(16) -0.89447(16) -0.6105(2) 0.0904(7) Uani 1 1 d D U
H190 H -0.4052 -0.9226 -0.6009 0.108 Uiso 1 1 calc R .
C191 C -0.40223(18) -0.86368(15) -0.5731(2) 0.0904(7) Uani 1 1 d D U
C212 C -0.40551(18) -0.82005(15) -0.5893(2) 0.0904(7) Uani 1 1 d D U
C187 C -0.41347(18) -0.81084(16) -0.6395(2) 0.0904(7) Uani 1 1 d D U
C188 C -0.41579(18) -0.84257(15) -0.6748(2) 0.0904(7) Uani 1 1 d D U
H188 H -0.4172 -0.8349 -0.7042 0.108 Uiso 1 1 calc R .
C197 C -0.38077(12) -0.81819(9) -0.41096(14) 0.0903(17) Uani 1 1 d D U
C216 C -0.38120(10) -0.77626(10) -0.42402(11) 0.0633(9) Uani 1 1 d DG U
C201 C -0.37820(10) -0.74430(8) -0.39192(13) 0.0684(11) Uani 1 1 d DG U
C200 C -0.37478(12) -0.75426(10) -0.34674(12) 0.0831(14) Uani 1 1 d DG U
H200 H -0.3728 -0.7329 -0.3253 0.100 Uiso 1 1 calc R .
C199 C -0.37435(12) -0.79619(12) -0.33368(12) 0.122(3) Uani 1 1 d DG U
H199 H -0.3721 -0.8029 -0.3035 0.147 Uiso 1 1 calc R .
C198 C -0.37735(13) -0.82815(8) -0.36578(15) 0.0972(17) Uani 1 1 d DG U
H198 H -0.3771 -0.8562 -0.3570 0.117 Uiso 1 1 calc R .
C205 C -0.38731(12) -0.61681(15) -0.43581(17) 0.0573(9) Uani 1 1 d D U
H205 H -0.3898 -0.5891 -0.4469 0.069 Uiso 1 1 calc R .
C204 C -0.38347(16) -0.62175(16) -0.39039(16) 0.0770(15) Uani 1 1 d D U
H204 H -0.3833 -0.5996 -0.3710 0.092 Uiso 1 1 calc R .
C203 C -0.3797(2) -0.66580(17) -0.3757(2) 0.098(2) Uani 1 1 d D U
H203 H -0.3768 -0.6725 -0.3451 0.118 Uiso 1 1 calc R .
C202 C -0.38025(15) -0.70044(15) -0.40725(18) 0.0710(13) Uani 1 1 d D U
C218 C -0.38439(13) -0.68982(13) -0.45274(16) 0.0628(11) Uani 1 1 d D U
C206 C -0.38798(10) -0.64702(12) -0.46767(14) 0.0434(7) Uani 1 1 d D U
C207 C -0.39153(12) -0.63578(13) -0.51656(14) 0.0520(9) Uani 1 1 d D U
C208 C -0.40313(12) -0.67154(13) -0.55042(15) 0.0532(9) Uani 1 1 d . U
C214 C -0.3915(2) -0.84350(9) -0.49207(17) 0.1459(16) Uani 1 1 d D U
C196 C -0.3806(2) -0.85426(11) -0.44327(16) 0.1459(16) Uani 1 1 d DG U
C195 C -0.3757(2) -0.89635(12) -0.42889(14) 0.1459(16) Uani 1 1 d DG U
H195 H -0.3684 -0.9036 -0.3962 0.175 Uiso 1 1 calc R .
C194 C -0.3818(2) -0.92769(9) -0.46331(16) 0.1459(16) Uani 1 1 d G U
H194 H -0.3785 -0.9559 -0.4537 0.175 Uiso 1 1 calc R .
C193 C -0.3927(2) -0.91693(11) -0.51211(15) 0.1459(16) Uani 1 1 d G U
H193 H -0.3967 -0.9379 -0.5351 0.175 Uiso 1 1 calc R .
C192 C -0.3976(2) -0.87483(12) -0.52649(14) 0.1459(16) Uani 1 1 d DG U
C215 C -0.39191(19) -0.79905(16) -0.5066(2) 0.103(2) Uani 1 1 d D U
C217 C -0.38722(15) -0.76622(14) -0.4742(2) 0.0738(13) Uani 1 1 d D U
C219 C -0.38919(12) -0.72435(13) -0.48757(18) 0.0563(8) Uani 1 1 d D U
C209 C -0.39710(14) -0.71227(14) -0.53638(17) 0.0669(12) Uani 1 1 d D U
C211 C -0.40268(16) -0.74427(15) -0.56923(19) 0.0822(16) Uani 1 1 d D U
C213 C -0.40010(12) -0.78632(13) -0.5553(2) 0.0622(8) Uani 1 1 d D U
C220 C -0.34204(10) -0.56539(13) -0.45419(14) 0.0490(9) Uani 1 1 d . U
C221 C -0.31675(12) -0.59797(15) -0.44365(14) 0.0606(13) Uani 1 1 d . U
C222 C -0.31826(12) -0.62399(12) -0.48173(15) 0.0515(9) Uani 1 1 d D U
H222 H -0.3353 -0.6188 -0.5149 0.062 Uiso 1 1 calc R .
C223 C -0.29504(12) -0.65692(17) -0.47087(16) 0.0668(14) Uani 1 1 d D U
H223 H -0.2969 -0.6746 -0.4956 0.080 Uiso 1 1 calc R .
C224 C -0.26919(13) -0.66166(19) -0.42142(17) 0.0798(18) Uani 1 1 d D U
H224 H -0.2526 -0.6822 -0.4140 0.096 Uiso 1 1 calc R .
C225 C -0.26573(13) -0.63881(14) -0.38206(15) 0.0645(13) Uani 1 1 d D U
C226 C -0.23648(16) -0.64270(18) -0.33050(17) 0.089(2) Uani 1 1 d D U
C227 C -0.21377(15) -0.67746(17) -0.31917(16) 0.0809(19) Uani 1 1 d D U
H227 H -0.2167 -0.6953 -0.3445 0.097 Uiso 1 1 calc R .
C228 C -0.18681(16) -0.68482(17) -0.26943(16) 0.092(2) Uani 1 1 d D U
H228 H -0.1717 -0.7073 -0.2616 0.110 Uiso 1 1 calc R .
C229 C -0.18314(17) -0.65751(18) -0.23189(18) 0.106(3) Uani 1 1 d D U
H229 H -0.1670 -0.6636 -0.1986 0.127 Uiso 1 1 calc R .
C230 C -0.20356(13) -0.62138(13) -0.24408(14) 0.0587(12) Uani 1 1 d D U
C231 C -0.19625(13) -0.58893(12) -0.20526(14) 0.0573(11) Uani 1 1 d D U
C232 C -0.16799(13) -0.59543(14) -0.15610(14) 0.0607(12) Uani 1 1 d D U
H232 H -0.1544 -0.6196 -0.1474 0.073 Uiso 1 1 calc R .
C233 C -0.16103(11) -0.56303(13) -0.11994(16) 0.0526(8) Uani 1 1 d D U
H233 H -0.1435 -0.5669 -0.0868 0.063 Uiso 1 1 calc R .
C234 C -0.18058(18) -0.52539(15) -0.13430(17) 0.099(2) Uani 1 1 d D U
H234 H -0.1744 -0.5040 -0.1109 0.118 Uiso 1 1 calc R .
C235 C -0.20998(16) -0.51939(14) -0.18457(16) 0.0768(17) Uani 1 1 d D U
C236 C -0.23065(13) -0.48462(14) -0.19713(15) 0.0639(13) Uani 1 1 d D U
C237 C -0.22643(11) -0.45373(14) -0.16144(16) 0.0515(8) Uani 1 1 d D U
H237 H -0.2097 -0.4584 -0.1280 0.062 Uiso 1 1 calc R .
C238 C -0.24666(18) -0.41567(18) -0.17441(18) 0.100(2) Uani 1 1 d D U
H238 H -0.2403 -0.3939 -0.1515 0.120 Uiso 1 1 calc R .
C239 C -0.27702(11) -0.41240(14) -0.22381(15) 0.0504(8) Uani 1 1 d D U
H239 H -0.2920 -0.3897 -0.2328 0.060 Uiso 1 1 calc R .
C240 C -0.28326(15) -0.44534(14) -0.25850(17) 0.0778(17) Uani 1 1 d D U
C241 C -0.31350(12) -0.44174(12) -0.31035(15) 0.0524(9) Uani 1 1 d D U
C242 C -0.33899(13) -0.41235(15) -0.32056(16) 0.0638(12) Uani 1 1 d D U
H242 H -0.3349 -0.3931 -0.2958 0.077 Uiso 1 1 calc R .
C243 C -0.37170(14) -0.41033(16) -0.36790(16) 0.0749(16) Uani 1 1 d D U
H243 H -0.3900 -0.3934 -0.3734 0.090 Uiso 1 1 calc R .
C244 C -0.37301(11) -0.43670(14) -0.40472(15) 0.0519(9) Uani 1 1 d D U
H244 H -0.3923 -0.4351 -0.4370 0.062 Uiso 1 1 calc R .
C245 C -0.34625(10) -0.46589(13) -0.39527(15) 0.0501(9) Uani 1 1 d D U
C246 C -0.34715(10) -0.49368(13) -0.43296(14) 0.0500(9) Uani 1 1 d . U
C247 C -0.33324(9) -0.53257(11) -0.42064(13) 0.0347(6) Uani 1 1 d . U
C248 C -0.30293(11) -0.53822(12) -0.36968(13) 0.0447(8) Uani 1 1 d D U
C249 C -0.28953(12) -0.60577(14) -0.39218(14) 0.0580(12) Uani 1 1 d . U
C250 C -0.28308(12) -0.57413(13) -0.35694(14) 0.0545(11) Uani 1 1 d D U
C251 C -0.23182(12) -0.61495(14) -0.29474(15) 0.0565(11) Uani 1 1 d D U
C252 C -0.25494(12) -0.57875(11) -0.30651(14) 0.0535(11) Uani 1 1 d D U
C253 C -0.21765(13) -0.55296(14) -0.21946(15) 0.0657(14) Uani 1 1 d D U
C254 C -0.24919(12) -0.54993(13) -0.26960(14) 0.0560(11) Uani 1 1 d D U
C255 C -0.26035(13) -0.47957(17) -0.24730(17) 0.0707(15) Uani 1 1 d D U
C256 C -0.26852(14) -0.51299(16) -0.28199(15) 0.0739(16) Uani 1 1 d D U
C257 C -0.31842(13) -0.47252(14) -0.34430(15) 0.0650(13) Uani 1 1 d D U
C258 C -0.29516(10) -0.50622(12) -0.33484(14) 0.0478(9) Uani 1 1 d D U

loop_
_atom_site_aniso_label
_atom_site_aniso_U_11
_atom_site_aniso_U_22
_atom_site_aniso_U_33
_atom_site_aniso_U_23
_atom_site_aniso_U_13
_atom_site_aniso_U_12
C1 0.050(2) 0.0245(10) 0.0377(13) 0.0013(9) 0.0062(13) 0.0150(13)
C6 0.106(4) 0.0311(11) 0.0324(15) 0.0035(9) 0.0049(16) 0.0149(19)
C5 0.077(3) 0.0315(10) 0.0210(11) 0.0012(9) 0.0097(13) 0.0100(15)
C4 0.083(3) 0.0337(11) 0.0269(12) -0.0023(9) 0.0061(14) 0.0025(17)
C3 0.060(2) 0.0272(10) 0.0315(12) 0.0001(9) 0.0040(14) -0.0041(14)
C2 0.102(4) 0.0270(11) 0.0440(16) 0.0034(10) -0.0091(19) -0.007(2)
C7 0.0439(12) 0.0335(9) 0.0398(9) 0.0012(7) 0.0181(8) 0.0017(9)
C8 0.051(2) 0.0314(12) 0.0459(11) 0.0004(9) 0.0183(13) 0.0028(13)
C9 0.064(3) 0.0307(13) 0.0481(12) 0.0052(9) 0.0002(16) -0.0145(15)
C10 0.055(2) 0.0233(11) 0.0408(13) 0.0062(9) 0.0082(13) 0.0001(13)
C11 0.078(3) 0.0265(11) 0.0432(15) 0.0049(11) -0.0040(16) 0.0035(15)
C12 0.054(2) 0.0314(11) 0.0377(11) 0.0030(9) 0.0165(13) -0.0021(14)
C13 0.069(3) 0.0304(11) 0.0369(14) 0.0012(9) 0.0025(14) 0.0019(16)
C14 0.0608(19) 0.0306(11) 0.0345(14) 0.0034(9) 0.0067(11) -0.0040(12)
C15 0.055(2) 0.0321(11) 0.0313(11) -0.0020(9) 0.0121(13) -0.0016(13)
C16 0.076(3) 0.0297(11) 0.0338(12) -0.0045(10) -0.0060(16) 0.0031(16)
C17 0.079(3) 0.0283(12) 0.0286(12) -0.0050(10) 0.0075(13) 0.0008(13)
C18 0.074(3) 0.0309(13) 0.0356(13) -0.0023(9) 0.0033(14) 0.0029(15)
C19 0.057(2) 0.0332(11) 0.0270(11) -0.0008(8) 0.0111(12) 0.0005(14)
C20 0.0415(18) 0.0351(11) 0.0309(11) -0.0005(9) 0.0121(11) 0.0056(12)
C21 0.0368(16) 0.0373(11) 0.0285(12) 0.0037(10) 0.0067(10) 0.0045(11)
C22 0.0428(19) 0.0359(11) 0.0296(11) 0.0066(9) -0.0008(12) -0.0052(13)
C23 0.058(2) 0.0385(12) 0.0348(11) 0.0002(9) -0.0071(15) -0.0010(16)
C24 0.0450(15) 0.0372(11) 0.0356(12) 0.0001(9) 0.0257(10) 0.0038(11)
C25 0.0723(17) 0.0318(12) 0.060(2) -0.0051(14) 0.0056(14) 0.0085(12)
C26 0.0569(10) 0.0548(12) 0.0566(13) -0.0015(9) 0.0268(8) -0.0049(9)
C27 0.0623(19) 0.047(2) 0.075(3) -0.0044(19) 0.0170(18) 0.0003(18)
C28 0.063(2) 0.041(2) 0.100(4) -0.011(2) 0.008(2) -0.0016(18)
C29 0.079(2) 0.065(3) 0.080(3) -0.016(2) 0.006(2) 0.007(2)
C30 0.071(2) 0.043(2) 0.090(3) -0.0125(19) 0.0145(14) -0.0124(16)
C55 0.0648(11) 0.0548(12) 0.0634(13) -0.0032(10) 0.0268(8) -0.0081(9)
C38 0.1063(17) 0.0873(17) 0.0705(13) -0.0259(12) 0.0145(10) 0.0097(12)
C39 0.1063(17) 0.0873(17) 0.0705(13) -0.0259(12) 0.0145(10) 0.0097(12)
C40 0.1063(17) 0.0873(17) 0.0705(13) -0.0259(12) 0.0145(10) 0.0097(12)
C59 0.1063(17) 0.0873(17) 0.0705(13) -0.0259(12) 0.0145(10) 0.0097(12)
C36 0.1063(17) 0.0873(17) 0.0705(13) -0.0259(12) 0.0145(10) 0.0097(12)
C37 0.1063(17) 0.0873(17) 0.0705(13) -0.0259(12) 0.0145(10) 0.0097(12)
C44 0.134(4) 0.044(2) 0.061(2) -0.0062(18) 0.044(2) 0.014(2)
C43 0.097(3) 0.038(2) 0.087(3) -0.021(2) 0.041(2) -0.003(2)
C42 0.122(4) 0.041(3) 0.088(3) -0.019(2) 0.029(2) 0.007(2)
C41 0.129(3) 0.034(2) 0.067(3) -0.0171(19) 0.0092(18) 0.012(2)
C61 0.111(2) 0.0389(19) 0.0430(16) -0.0025(13) 0.0372(12) -0.0060(16)
C45 0.136(3) 0.0291(19) 0.047(2) -0.0016(14) 0.0261(15) 0.014(2)
C47 0.0738(13) 0.0712(15) 0.0721(14) -0.0024(11) 0.0364(9) -0.0020(11)
C46 0.087(2) 0.0119(14) 0.075(2) -0.0063(13) 0.0247(14) -0.0109(13)
C63 0.113(3) 0.0214(17) 0.049(2) 0.0015(12) 0.0206(14) 0.0088(16)
C50 0.0744(18) 0.0277(15) 0.0451(17) 0.0027(12) 0.0311(12) -0.0020(13)
C49 0.081(2) 0.068(3) 0.044(2) 0.0104(17) 0.0241(14) 0.0115(19)
C48 0.079(2) 0.077(3) 0.041(2) 0.0087(16) 0.0188(16) 0.0168(19)
C51 0.097(3) 0.0283(15) 0.0456(15) 0.0045(12) 0.0190(13) 0.0144(16)
C52 0.094(2) 0.0321(13) 0.0329(15) 0.0063(11) 0.0234(12) 0.0097(15)
C57 0.0771(9) 0.0669(9) 0.0653(9) -0.0092(7) 0.0295(6) -0.0125(7)
C35 0.0771(9) 0.0669(9) 0.0653(9) -0.0092(7) 0.0295(6) -0.0125(7)
C34 0.0771(9) 0.0669(9) 0.0653(9) -0.0092(7) 0.0295(6) -0.0125(7)
C33 0.0771(9) 0.0669(9) 0.0653(9) -0.0092(7) 0.0295(6) -0.0125(7)
C32 0.0771(9) 0.0669(9) 0.0653(9) -0.0092(7) 0.0295(6) -0.0125(7)
C31 0.0771(9) 0.0669(9) 0.0653(9) -0.0092(7) 0.0295(6) -0.0125(7)
C62 0.087(2) 0.0260(16) 0.058(2) -0.0038(13) 0.0274(12) -0.0073(13)
C53 0.074(2) 0.0303(16) 0.0599(19) -0.0075(14) 0.0265(12) -0.0095(13)
C54 0.090(2) 0.051(2) 0.0427(19) 0.0024(13) 0.0236(12) 0.0035(15)
C56 0.093(2) 0.050(2) 0.051(2) 0.0007(14) 0.0245(12) -0.0087(14)
C58 0.104(3) 0.040(2) 0.059(2) -0.0015(14) 0.0219(14) -0.0103(16)
C60 0.114(3) 0.0289(17) 0.0448(18) -0.0001(12) 0.0274(12) -0.0026(15)
C64 0.0566(17) 0.0272(14) 0.0540(19) 0.0073(13) -0.0006(14) -0.0073(13)
C65 0.0474(14) 0.0286(14) 0.060(2) 0.0117(15) 0.0112(14) -0.0001(11)
C66 0.0441(13) 0.0306(15) 0.059(2) 0.0178(15) 0.0208(15) 0.0054(11)
C67 0.0389(16) 0.054(2) 0.123(4) 0.047(3) 0.027(2) 0.0028(14)
C68 0.0501(16) 0.047(2) 0.071(3) 0.029(2) -0.0017(19) -0.0127(15)
C69 0.0486(14) 0.0305(14) 0.049(2) 0.0085(14) 0.0133(14) -0.0010(10)
C70 0.0445(16) 0.0452(18) 0.070(3) 0.0277(18) 0.0070(15) -0.0093(13)
C71 0.060(2) 0.0471(19) 0.071(3) 0.0156(19) 0.0106(17) -0.0201(16)
C72 0.073(3) 0.053(2) 0.090(4) 0.027(3) -0.007(2) -0.028(2)
C73 0.0490(11) 0.0465(12) 0.0516(13) 0.0026(10) 0.0260(9) -0.0037(9)
C74 0.0510(16) 0.0319(14) 0.049(2) 0.0048(13) 0.0115(12) 0.0000(11)
C75 0.080(2) 0.0219(14) 0.039(2) -0.0008(13) -0.0042(15) -0.0042(13)
C76 0.118(3) 0.0331(18) 0.034(2) 0.0081(15) -0.009(2) -0.0154(19)
C77 0.093(3) 0.0180(14) 0.052(2) 0.0017(15) 0.0116(18) 0.0145(13)
C78 0.076(3) 0.045(2) 0.061(3) 0.0240(18) 0.0049(19) 0.0044(16)
C79 0.080(2) 0.0407(18) 0.035(2) 0.0120(15) -0.0091(16) -0.0070(15)
C80 0.069(2) 0.042(2) 0.056(3) 0.0137(17) -0.0090(17) -0.0025(15)
C81 0.097(4) 0.063(3) 0.071(3) 0.024(3) -0.036(3) -0.017(2)
C82 0.083(3) 0.060(3) 0.086(4) 0.027(3) -0.031(3) -0.009(2)
C83 0.059(2) 0.065(3) 0.047(2) 0.0131(19) -0.0048(16) -0.0023(18)
C84 0.0569(19) 0.0328(17) 0.065(3) 0.0043(15) -0.0068(17) 0.0031(13)
C85 0.0548(14) 0.0298(16) 0.083(3) 0.0106(18) 0.0046(18) -0.0017(11)
C102 0.0477(15) 0.0339(16) 0.069(3) 0.0142(16) 0.0104(15) 0.0029(10)
C89 0.0517(16) 0.0441(19) 0.065(3) 0.0120(17) 0.0032(17) -0.0008(13)
C86 0.0551(19) 0.0204(17) 0.126(4) -0.0006(18) -0.003(2) 0.0028(14)
C87 0.0571(15) 0.057(2) 0.078(3) 0.002(2) 0.031(2) -0.0091(18)
C88 0.0661(16) 0.043(2) 0.059(3) 0.0135(18) 0.0225(19) -0.0056(15)
C90 0.0648(16) 0.0253(11) 0.059(2) 0.0078(13) -0.0110(16) -0.0025(12)
C91 0.0608(19) 0.0276(12) 0.048(2) 0.0011(12) 0.0006(13) -0.0012(13)
C92 0.0637(16) 0.0262(12) 0.0233(15) -0.0021(10) 0.0105(11) -0.0024(11)
C93 0.0566(16) 0.0359(14) 0.0333(18) 0.0087(12) 0.0034(12) -0.0048(11)
C94 0.0351(12) 0.0264(13) 0.066(2) 0.0115(13) 0.0215(12) 0.0080(9)
C95 0.0516(16) 0.0365(14) 0.0292(17) 0.0075(12) 0.0060(11) -0.0054(11)
C96 0.0453(15) 0.0370(14) 0.053(2) 0.0106(14) 0.0121(12) 0.0012(11)
C97 0.0636(18) 0.0280(13) 0.0315(18) 0.0024(12) -0.0021(13) -0.0039(12)
C98 0.0518(16) 0.0321(14) 0.0395(18) 0.0075(12) 0.0099(11) 0.0035(11)
C99 0.0626(18) 0.0314(14) 0.037(2) 0.0023(13) -0.0046(14) -0.0053(12)
C100 0.0497(17) 0.056(2) 0.064(3) 0.0252(19) 0.0028(15) -0.0057(14)
C101 0.0544(17) 0.0253(14) 0.063(2) 0.0018(14) 0.0006(14) 0.0007(11)
C103 0.092(3) 0.0423(19) 0.0379(12) 0.0066(11) 0.0007(15) -0.0101(18)
C111 0.1307(17) 0.0554(12) 0.0352(9) 0.0060(7) -0.0101(10) 0.0034(11)
C112 0.1307(17) 0.0554(12) 0.0352(9) 0.0060(7) -0.0101(10) 0.0034(11)
C113 0.1307(17) 0.0554(12) 0.0352(9) 0.0060(7) -0.0101(10) 0.0034(11)
C135 0.1307(17) 0.0554(12) 0.0352(9) 0.0060(7) -0.0101(10) 0.0034(11)
C109 0.1307(17) 0.0554(12) 0.0352(9) 0.0060(7) -0.0101(10) 0.0034(11)
C110 0.1307(17) 0.0554(12) 0.0352(9) 0.0060(7) -0.0101(10) 0.0034(11)
C119 0.0905(13) 0.0779(13) 0.0425(9) 0.0009(8) -0.0142(8) 0.0005(10)
C139 0.0905(13) 0.0779(13) 0.0425(9) 0.0009(8) -0.0142(8) 0.0005(10)
C123 0.0905(13) 0.0779(13) 0.0425(9) 0.0009(8) -0.0142(8) 0.0005(10)
C122 0.0905(13) 0.0779(13) 0.0425(9) 0.0009(8) -0.0142(8) 0.0005(10)
C121 0.0905(13) 0.0779(13) 0.0425(9) 0.0009(8) -0.0142(8) 0.0005(10)
C120 0.0905(13) 0.0779(13) 0.0425(9) 0.0009(8) -0.0142(8) 0.0005(10)
C129 0.0653(18) 0.0355(15) 0.0295(15) -0.0054(11) 0.0077(11) 0.0031(11)
C130 0.0487(19) 0.0333(15) 0.0467(16) 0.0039(11) -0.0025(12) 0.0137(11)
C133 0.112(3) 0.039(2) 0.0270(16) -0.0037(12) 0.0051(14) 0.0028(17)
C108 0.098(2) 0.065(3) 0.0268(17) 0.0071(15) 0.0119(14) 0.0059(19)
C107 0.079(2) 0.117(5) 0.061(3) 0.036(3) 0.0249(16) 0.016(2)
C106 0.106(3) 0.077(3) 0.0269(18) -0.0037(19) 0.0130(15) -0.027(3)
C105 0.114(3) 0.072(3) 0.034(2) -0.0033(18) 0.0122(18) -0.032(3)
C104 0.090(2) 0.047(2) 0.0281(15) 0.0010(13) 0.0110(13) -0.0040(17)
C136 0.084(3) 0.077(3) 0.0406(19) 0.0011(16) 0.0096(13) 0.0149(17)
C134 0.096(2) 0.058(2) 0.0265(16) 0.0003(13) 0.0072(13) 0.0195(15)
C132 0.087(2) 0.052(2) 0.0355(18) 0.0045(14) 0.0041(14) 0.0134(16)
C131 0.064(2) 0.063(2) 0.0301(15) 0.0054(13) 0.0073(11) 0.0071(14)
C140 0.066(2) 0.071(2) 0.0241(15) -0.0071(12) 0.0079(11) 0.0028(15)
C138 0.0905(13) 0.0779(13) 0.0425(9) 0.0009(8) -0.0142(8) 0.0005(10)
C137 0.1099(18) 0.0875(18) 0.0610(13) 0.0169(11) -0.0102(10) -0.0036(12)
C118 0.1099(18) 0.0875(18) 0.0610(13) 0.0169(11) -0.0102(10) -0.0036(12)
C117 0.1099(18) 0.0875(18) 0.0610(13) 0.0169(11) -0.0102(10) -0.0036(12)
C116 0.1099(18) 0.0875(18) 0.0610(13) 0.0169(11) -0.0102(10) -0.0036(12)
C115 0.1099(18) 0.0875(18) 0.0610(13) 0.0169(11) -0.0102(10) -0.0036(12)
C114 0.1099(18) 0.0875(18) 0.0610(13) 0.0169(11) -0.0102(10) -0.0036(12)
C141 0.072(2) 0.047(2) 0.0391(17) -0.0129(12) 0.0036(12) 0.0048(15)
C124 0.074(2) 0.060(2) 0.0373(18) -0.0056(14) -0.0010(13) -0.0005(17)
C125 0.091(3) 0.058(3) 0.070(3) 0.010(2) -0.007(2) -0.005(2)
C126 0.071(3) 0.055(3) 0.071(2) 0.017(2) 0.008(2) -0.002(2)
C127 0.076(2) 0.043(2) 0.052(2) -0.0059(15) 0.0140(18) -0.0038(17)
C128 0.0525(17) 0.0416(18) 0.0454(17) -0.0042(13) 0.0104(11) 0.0078(13)
C142 0.050(2) 0.0356(11) 0.0340(12) -0.0054(10) 0.0140(16) -0.0079(15)
C147 0.067(3) 0.0308(13) 0.0393(13) -0.0042(11) 0.0242(18) 0.0062(15)
C146 0.107(4) 0.0324(16) 0.054(2) -0.0063(14) 0.050(3) 0.0009(18)
C145 0.168(6) 0.041(2) 0.059(3) -0.0134(18) 0.067(4) -0.027(3)
C144 0.104(4) 0.0274(15) 0.052(2) -0.0058(14) 0.046(3) -0.0011(19)
C143 0.068(3) 0.0355(15) 0.0345(13) -0.0058(11) 0.0175(18) -0.0098(17)
C171 0.063(2) 0.0401(14) 0.0334(13) -0.0082(11) 0.0157(18) -0.0123(17)
C150 0.133(5) 0.052(2) 0.0288(16) -0.0059(13) 0.013(3) -0.022(3)
C151 0.158(6) 0.0410(19) 0.0365(15) -0.0147(15) 0.042(3) -0.013(3)
C152 0.066(3) 0.0438(14) 0.0282(12) -0.0094(10) 0.0104(18) -0.0099(18)
C173 0.097(3) 0.0348(14) 0.0254(13) -0.0045(10) 0.0112(19) -0.003(2)
C148 0.125(4) 0.0375(16) 0.0367(15) -0.0072(12) 0.033(3) -0.008(2)
C149 0.142(5) 0.050(2) 0.0287(15) -0.0042(14) 0.016(3) -0.027(3)
C157 0.121(4) 0.0330(15) 0.0329(15) -0.0085(12) 0.017(2) -0.010(2)
C156 0.103(4) 0.0408(17) 0.0436(16) -0.0171(14) 0.021(3) -0.019(2)
C155 0.160(6) 0.0291(16) 0.0345(16) -0.0111(15) 0.007(3) 0.006(2)
C154 0.087(3) 0.0412(16) 0.0308(15) -0.0165(13) 0.006(2) -0.005(2)
C153 0.122(4) 0.0309(14) 0.0207(13) -0.0048(11) 0.001(2) 0.003(2)
C175 0.113(4) 0.0362(14) 0.0312(14) -0.0113(11) 0.023(2) -0.012(2)
C162 0.091(3) 0.0332(14) 0.0310(14) -0.0039(11) 0.014(2) -0.005(2)
C161 0.0518(14) 0.0439(11) 0.0488(12) 0.0002(9) 0.0235(10) -0.0007(10)
C160 0.212(8) 0.0323(18) 0.047(2) 0.0077(15) 0.032(4) -0.016(3)
C159 0.152(6) 0.0238(15) 0.057(2) 0.0001(14) 0.046(3) 0.006(2)
C158 0.084(3) 0.0286(13) 0.0393(14) -0.0061(11) 0.024(2) 0.0016(18)
C177 0.079(3) 0.0310(13) 0.0375(14) -0.0073(10) 0.023(2) 0.0001(17)
C163 0.066(3) 0.0448(14) 0.0411(16) -0.0145(12) 0.026(2) -0.0149(19)
C164 0.104(4) 0.053(2) 0.0356(19) -0.0024(15) 0.027(2) 0.006(2)
C165 0.117(4) 0.057(2) 0.0324(19) -0.0026(16) 0.033(2) 0.009(3)
C166 0.087(3) 0.067(2) 0.0259(16) -0.0159(16) 0.012(2) -0.014(2)
C167 0.079(3) 0.0330(14) 0.0299(14) -0.0058(11) 0.0144(18) -0.0002(16)
C168 0.107(3) 0.0366(16) 0.0283(11) -0.0040(12) 0.0046(16) -0.0129(19)
C169 0.0386(18) 0.0354(11) 0.0314(10) -0.0081(9) 0.0096(14) -0.0130(14)
C178 0.089(3) 0.0299(13) 0.0279(12) -0.0074(10) 0.0143(19) -0.0011(18)
C180 0.065(2) 0.0331(12) 0.0333(13) -0.0109(10) 0.0169(17) -0.0052(16)
C170 0.052(2) 0.0358(12) 0.0335(12) -0.0109(10) 0.0148(17) -0.0103(16)
C172 0.080(3) 0.0319(13) 0.0405(13) -0.0105(10) 0.031(2) -0.0038(17)
C174 0.063(2) 0.0329(12) 0.0301(12) -0.0063(10) 0.0138(17) 0.0014(16)
C176 0.059(2) 0.0326(12) 0.0252(11) -0.0065(9) 0.0033(16) -0.0021(16)
C179 0.135(5) 0.0279(14) 0.0350(17) -0.0082(11) 0.032(3) 0.000(2)
C181 0.091(3) 0.0387(14) 0.0365(13) -0.0031(11) 0.0093(18) 0.0181(19)
C186 0.091(4) 0.0384(11) 0.075(2) 0.0002(13) 0.028(3) 0.028(2)
C185 0.092(4) 0.0514(16) 0.066(2) -0.0194(17) 0.021(3) -0.016(3)
C184 0.159(6) 0.049(2) 0.052(3) 0.002(2) 0.038(3) 0.042(3)
C183 0.112(4) 0.068(2) 0.050(2) 0.0004(18) 0.027(3) 0.039(3)
C182 0.082(3) 0.0418(13) 0.0420(17) -0.0110(12) 0.010(2) 0.009(2)
C210 0.072(3) 0.0416(12) 0.0608(18) -0.0049(12) 0.010(2) 0.020(2)
C189 0.1124(19) 0.0354(8) 0.0772(11) 0.0014(8) 0.0194(13) 0.0207(11)
C190 0.1124(19) 0.0354(8) 0.0772(11) 0.0014(8) 0.0194(13) 0.0207(11)
C191 0.1124(19) 0.0354(8) 0.0772(11) 0.0014(8) 0.0194(13) 0.0207(11)
C212 0.1124(19) 0.0354(8) 0.0772(11) 0.0014(8) 0.0194(13) 0.0207(11)
C187 0.1124(19) 0.0354(8) 0.0772(11) 0.0014(8) 0.0194(13) 0.0207(11)
C188 0.1124(19) 0.0354(8) 0.0772(11) 0.0014(8) 0.0194(13) 0.0207(11)
C197 0.127(5) 0.0442(13) 0.088(3) 0.0154(16) 0.050(4) 0.003(3)
C216 0.057(3) 0.0412(12) 0.088(2) 0.0184(12) 0.036(3) 0.0093(19)
C201 0.081(3) 0.0450(13) 0.079(2) 0.0213(13) 0.043(3) 0.005(2)
C200 0.093(4) 0.078(2) 0.089(3) 0.031(2) 0.056(3) 0.008(3)
C199 0.180(8) 0.089(3) 0.044(3) 0.013(2) 0.025(3) -0.055(5)
C198 0.125(5) 0.073(2) 0.128(4) 0.043(2) 0.090(5) 0.029(3)
C205 0.064(3) 0.0505(17) 0.057(2) -0.0127(15) 0.032(2) -0.011(2)
C204 0.111(4) 0.0514(16) 0.0353(19) -0.0106(17) 0.016(2) -0.009(3)
C203 0.146(6) 0.0520(16) 0.046(2) -0.0091(17) 0.018(3) -0.022(3)
C202 0.089(3) 0.0435(13) 0.057(2) 0.0198(13) 0.023(3) 0.019(2)
C218 0.071(3) 0.0353(12) 0.0484(17) 0.0085(11) 0.009(2) -0.005(2)
C206 0.0416(19) 0.0331(12) 0.0408(14) 0.0009(10) 0.0121(16) -0.0032(15)
C207 0.062(2) 0.0352(11) 0.0331(13) 0.0020(9) 0.0084(16) 0.0044(16)
C208 0.057(2) 0.0349(11) 0.0391(12) -0.0003(9) 0.0065(17) 0.0114(16)
C214 0.258(4) 0.0409(9) 0.0808(16) -0.0095(10) 0.051(2) -0.021(2)
C196 0.258(4) 0.0409(9) 0.0808(16) -0.0095(10) 0.051(2) -0.021(2)
C195 0.258(4) 0.0409(9) 0.0808(16) -0.0095(10) 0.051(2) -0.021(2)
C194 0.258(4) 0.0409(9) 0.0808(16) -0.0095(10) 0.051(2) -0.021(2)
C193 0.258(4) 0.0409(9) 0.0808(16) -0.0095(10) 0.051(2) -0.021(2)
C192 0.258(4) 0.0409(9) 0.0808(16) -0.0095(10) 0.051(2) -0.021(2)
C215 0.133(5) 0.0380(11) 0.060(2) 0.0021(12) -0.001(3) 0.011(3)
C217 0.088(3) 0.0346(11) 0.071(2) 0.0077(12) 0.023(3) 0.001(2)
C219 0.056(2) 0.0334(11) 0.0695(17) 0.0077(11) 0.027(2) 0.0052(17)
C209 0.073(3) 0.0335(11) 0.0496(16) 0.0010(10) 0.003(2) 0.001(2)
C211 0.100(4) 0.0365(11) 0.0564(18) 0.0008(12) 0.006(3) 0.021(2)
C213 0.052(2) 0.0355(11) 0.0867(18) -0.0015(11) 0.028(2) 0.0116(18)
C220 0.0425(18) 0.0425(17) 0.0340(14) -0.0013(11) 0.0015(10) 0.0146(12)
C221 0.060(2) 0.063(3) 0.0279(13) -0.0040(15) 0.0027(14) 0.0319(19)
C222 0.067(2) 0.0358(19) 0.0365(14) -0.0044(14) 0.0171(16) 0.0079(15)
C223 0.064(3) 0.083(3) 0.0404(14) -0.009(2) 0.0188(17) 0.029(2)
C224 0.062(3) 0.095(4) 0.0475(15) -0.019(2) 0.0059(18) 0.035(3)
C225 0.075(3) 0.042(2) 0.0359(12) -0.0001(15) 0.0026(14) 0.0300(18)
C226 0.089(4) 0.073(3) 0.0418(15) -0.009(2) -0.0069(18) 0.052(3)
C227 0.092(4) 0.070(3) 0.0361(16) 0.0032(19) 0.0042(19) 0.051(3)
C228 0.113(4) 0.061(3) 0.0385(18) 0.0029(19) -0.001(2) 0.055(3)
C229 0.112(5) 0.066(3) 0.0448(19) -0.017(2) -0.023(2) 0.054(3)
C230 0.079(3) 0.0348(18) 0.0324(12) 0.0096(12) 0.0097(14) 0.0219(17)
C231 0.079(3) 0.0240(16) 0.0346(12) 0.0113(11) 0.0073(14) 0.0156(15)
C232 0.074(3) 0.047(2) 0.0318(14) 0.0085(13) 0.0083(15) 0.0207(19)
C233 0.0554(13) 0.0453(13) 0.0445(11) 0.0014(9) 0.0182(9) 0.0043(10)
C234 0.136(5) 0.037(2) 0.0353(18) -0.0059(16) -0.014(2) 0.025(2)
C235 0.106(4) 0.033(2) 0.0344(16) -0.0040(13) -0.0011(16) 0.0203(19)
C236 0.077(3) 0.0352(19) 0.0385(15) -0.0061(14) 0.0036(14) 0.0113(16)
C237 0.0532(13) 0.0511(13) 0.0466(11) -0.0062(9) 0.0242(9) 0.0027(10)
C238 0.141(5) 0.061(3) 0.039(2) -0.013(2) 0.0084(19) 0.041(3)
C239 0.0521(13) 0.0468(13) 0.0483(11) -0.0083(9) 0.0240(9) 0.0027(10)
C240 0.092(3) 0.037(2) 0.0462(17) -0.0094(16) -0.0022(17) 0.026(2)
C241 0.069(2) 0.0341(18) 0.0356(13) 0.0047(12) 0.0158(12) 0.0157(15)
C242 0.071(3) 0.053(2) 0.0384(17) -0.0065(17) 0.0093(14) 0.0212(19)
C243 0.085(3) 0.059(3) 0.0380(19) -0.0066(19) 0.0039(16) 0.035(2)
C244 0.050(2) 0.053(2) 0.0355(16) -0.0006(15) 0.0111(14) 0.0149(16)
C245 0.0434(19) 0.0392(18) 0.0401(12) -0.0031(13) 0.0037(13) 0.0097(14)
C246 0.0412(19) 0.0448(16) 0.0343(10) -0.0009(10) 0.0000(13) 0.0166(14)
C247 0.0320(15) 0.0357(13) 0.0298(11) 0.0028(9) 0.0119(10) 0.0027(11)
C248 0.055(2) 0.0331(16) 0.0271(12) 0.0043(10) 0.0087(11) 0.0116(13)
C249 0.062(2) 0.043(2) 0.0307(12) -0.0020(13) -0.0007(13) 0.0242(16)
C250 0.063(2) 0.0377(18) 0.0298(12) -0.0017(12) 0.0026(13) 0.0175(15)
C251 0.060(2) 0.045(2) 0.0354(12) 0.0035(13) 0.0062(13) 0.0206(16)
C252 0.064(2) 0.0188(15) 0.0344(13) -0.0015(11) -0.0035(13) 0.0064(12)
C253 0.073(3) 0.041(2) 0.0346(15) -0.0067(14) -0.0042(14) 0.0209(17)
C254 0.072(3) 0.0423(19) 0.0245(12) 0.0047(11) 0.0063(12) 0.0201(16)
C255 0.062(3) 0.062(3) 0.0459(16) -0.0163(17) 0.0010(15) 0.0244(19)
C256 0.088(3) 0.060(3) 0.0300(13) -0.0044(14) 0.0022(15) 0.041(2)
C257 0.078(3) 0.040(2) 0.0365(13) 0.0003(14) 0.0036(15) 0.0274(18)
C258 0.0442(19) 0.0308(16) 0.0374(12) -0.0032(11) 0.0009(12) 0.0073(12)

loop_
_atom_type_symbol
_atom_type_description
_atom_type_scat_dispersion_real
_atom_type_scat_dispersion_imag
_atom_type_scat_source
C C 0.0181 0.0091 'International Tables Vol C Tables 4.2.6.8 and 6.1.1.4'
H H 0.0000 0.0000 'International Tables Vol C Tables 4.2.6.8 and 6.1.1.4'

loop_
_geom_angle_atom_site_label_1
_geom_angle_atom_site_label_2
_geom_angle_atom_site_label_3
_geom_angle
C2 C1 C6 119.2(3)
C10 C1 C6 118.5(3)
C10 C1 C2 122.2(3)
C1 C6 C5 119.6(4)
C7 C6 C1 118.6(4)
C7 C6 C5 121.6(4)
C4 C5 C6 118.7(3)
C22 C5 C6 121.5(4)
C22 C5 C4 119.3(3)
C5 C4 C3 122.3(3)
C5 C4 C19 118.7(3)
C19 C4 C3 118.9(3)
C2 C3 C4 117.6(3)
C2 C3 C16 121.8(4)
C16 C3 C4 120.2(3)
C3 C2 C1 122.3(4)
C3 C2 C13 118.6(4)
C13 C2 C1 119.0(4)
C6 C7 C8 124.9(4)
C6 C7 C24 117.0(3)
C8 C7 C24 117.9(3)
C9 C8 C7 113.1(4)
C51 C8 C7 121.8(4)
C51 C8 C9 124.3(4)
C8 C9 C10 120.7(4)
C8 C9 C64 126.1(4)
C10 C9 C64 113.2(4)
C1 C10 C9 119.7(3)
C1 C10 C11 119.9(3)
C9 C10 C11 120.5(3)
C12 C11 C10 115.2(3)
C90 C11 C10 119.8(4)
C90 C11 C12 124.7(4)
C11 C12 C103 121.7(4)
C13 C12 C11 124.2(3)
C13 C12 C103 114.1(4)
C12 C13 C2 117.5(4)
C12 C13 C14 124.2(4)
C14 C13 C2 118.2(4)
C13 C14 C129 113.3(3)
C15 C14 C13 119.0(4)
C15 C14 C129 127.7(4)
C14 C15 C16 121.9(4)
C14 C15 C142 124.4(3)
C16 C15 C142 113.1(3)
C3 C16 C17 119.8(3)
C15 C16 C3 114.0(4)
C15 C16 C17 124.9(4)
C18 C17 C16 120.4(4)
C168 C17 C16 113.8(4)
C168 C17 C18 125.8(4)
C17 C18 C19 117.7(4)
C181 C18 C17 127.3(4)
C181 C18 C19 114.7(4)
C4 C19 C18 119.5(3)
C20 C19 C4 124.9(3)
C20 C19 C18 114.9(3)
C19 C20 C21 112.9(3)
C207 C20 C19 124.4(4)
C207 C20 C21 122.6(3)
C22 C21 C20 120.9(3)
C22 C21 C220 116.3(3)
C220 C21 C20 122.9(3)
C5 C22 C21 121.3(3)
C5 C22 C23 116.6(3)
C21 C22 C23 121.9(3)
C24 C23 C22 118.1(3)
C24 C23 C246 126.7(4)
C246 C23 C22 114.2(3)
C23 C24 C7 121.5(3)
C25 C24 C7 114.4(3)
C25 C24 C23 124.1(4)
C24 C25 C26 122.3(4)
C24 C25 C52 121.7(4)
C52 C25 C26 115.8(4)
C27 C26 C25 119.4(4)
C55 C26 C25 116.0(4)
C55 C26 C27 124.6(5)
C26 C27 H27 123.0
C26 C27 C28 114.1(5)
C28 C27 H27 123.0
C27 C28 H28 120.0
C27 C28 C29 120.0(5)
C29 C28 H28 120.0
C28 C29 H29 118.5
C30 C29 C28 123.1(6)
C30 C29 H29 118.5
C29 C30 C55 117.6(5)
C29 C30 C31 119.2(5)
C55 C30 C31 123.0(5)
C26 C55 C30 118.9(5)
C26 C55 C54 120.2(4)
C30 C55 C54 120.9(5)
C39 C38 H38 120.0
C39 C38 C37 120.0
C37 C38 H38 120.0
C38 C39 H39 120.0
C40 C39 C38 120.0
C40 C39 H39 120.0
C39 C40 C41 121.8(3)
C59 C40 C39 120.0
C59 C40 C41 118.0(3)
C40 C59 C36 120.0
C40 C59 C58 122.8(3)
C36 C59 C58 117.2(3)
C59 C36 C37 120.0
C59 C36 C35 122.6(3)
C37 C36 C35 116.8(3)
C38 C37 H37 120.0
C36 C37 C38 120.0
C36 C37 H37 120.0
C43 C44 H44 117.0
C45 C44 H44 117.0
C45 C44 C43 126.0(6)
C44 C43 H43 122.0
C42 C43 C44 116.0(5)
C42 C43 H43 122.0
C43 C42 H42 117.7
C43 C42 C41 124.7(5)
C41 C42 H42 117.7
C42 C41 C40 123.8(5)
C61 C41 C40 119.1(5)
C61 C41 C42 116.9(5)
C41 C61 C45 123.6(5)
C41 C61 C60 122.5(5)
C45 C61 C60 113.8(4)
C44 C45 C61 112.7(5)
C44 C45 C46 122.2(5)
C61 C45 C46 124.5(4)
C46 C47 H47 118.9
C48 C47 H47 118.9
C48 C47 C46 122.3(5)
C47 C46 C45 122.0(4)
C63 C46 C45 122.2(5)
C63 C46 C47 115.8(4)
C46 C63 C50 125.4(5)
C46 C63 C62 115.3(4)
C50 C63 C62 119.2(4)
C49 C50 C63 114.4(4)
C51 C50 C63 121.3(4)
C51 C50 C49 124.2(4)
C50 C49 H49 117.8
C48 C49 C50 124.3(5)
C48 C49 H49 117.8
C47 C48 H48 121.3
C49 C48 C47 117.4(5)
C49 C48 H48 121.3
C8 C51 C50 123.8(5)
C8 C51 C52 116.2(4)
C50 C51 C52 118.0(4)
C25 C52 C51 119.5(4)
C25 C52 C53 119.3(4)
C51 C52 C53 120.2(4)
C35 C57 C56 120.9(5)
C31 C57 C35 120.3(5)
C31 C57 C56 118.1(5)
C57 C35 C36 119.3(5)
C34 C35 C36 125.9(5)
C34 C35 C57 114.7(5)
C35 C34 H34 115.9
C35 C34 C33 128.1(5)
C33 C34 H34 115.9
C34 C33 H33 123.5
C32 C33 C34 112.9(5)
C32 C33 H33 123.5
C33 C32 H32 119.3
C33 C32 C31 121.4(5)
C31 C32 H32 119.3
C57 C31 C30 118.0(5)
C57 C31 C32 122.0(5)
C32 C31 C30 120.0(5)
C53 C62 C63 118.4(4)
C53 C62 C60 119.2(5)
C60 C62 C63 122.2(4)
C62 C53 C52 121.6(4)
C54 C53 C52 117.9(4)
C54 C53 C62 120.3(4)
C53 C54 C55 122.3(4)
C53 C54 C56 123.2(5)
C56 C54 C55 113.7(5)
C54 C56 C57 125.0(5)
C58 C56 C57 118.2(5)
C58 C56 C54 116.3(5)
C56 C58 C59 120.9(5)
C60 C58 C59 119.6(4)
C60 C58 C56 119.5(5)
C62 C60 C61 119.4(5)
C62 C60 C58 120.5(4)
C58 C60 C61 117.4(4)
C65 C64 C9 121.0(4)
C91 C64 C9 118.3(4)
C91 C64 C65 120.0(4)
C66 C65 C64 122.4(3)
C94 C65 C64 118.4(4)
C94 C65 C66 119.0(4)
C65 C66 H66 119.5
C67 C66 C65 121.0(4)
C67 C66 H66 119.5
C66 C67 H67 120.5
C66 C67 C68 118.9(4)
C68 C67 H67 120.5
C67 C68 H68 119.2
C67 C68 C69 121.5(4)
C69 C68 H68 119.2
C68 C69 C70 121.3(4)
C94 C69 C68 116.8(3)
C94 C69 C70 121.8(3)
C71 C70 C69 119.7(4)
C71 C70 C96 120.8(4)
C96 C70 C69 119.4(4)
C70 C71 H71 118.3
C70 C71 C72 123.4(5)
C72 C71 H71 118.3
C71 C72 H72 122.8
C73 C72 C71 114.4(4)
C73 C72 H72 122.8
C72 C73 H73 119.0
C74 C73 C72 122.1(4)
C74 C73 H73 119.0
C73 C74 C75 120.6(4)
C96 C74 C73 122.6(4)
C96 C74 C75 116.3(4)
C76 C75 C74 117.7(4)
C98 C75 C74 118.6(3)
C98 C75 C76 123.7(4)
C75 C76 H76 122.0
C75 C76 C77 116.1(4)
C77 C76 H76 122.0
C76 C77 H77 119.4
C78 C77 C76 121.2(4)
C78 C77 H77 119.4
C77 C78 H78 119.3
C77 C78 C79 121.4(4)
C79 C78 H78 119.3
C80 C79 C78 121.3(4)
C80 C79 C98 121.9(4)
C98 C79 C78 116.8(4)
C79 C80 C81 120.6(4)
C79 C80 C100 122.5(4)
C100 C80 C81 116.8(5)
C80 C81 H81 119.3
C82 C81 C80 121.5(5)
C82 C81 H81 119.3
C81 C82 H82 120.1
C83 C82 C81 119.7(5)
C83 C82 H82 120.1
C82 C83 H83 120.0
C82 C83 C84 119.9(5)
C84 C83 H83 120.0
C83 C84 C89 120.8(4)
C100 C84 C83 120.0(4)
C100 C84 C89 118.9(4)
C102 C85 C88 120.5(4)
C102 C85 C90 117.1(4)
C88 C85 C90 122.4(4)
C85 C102 C101 120.5(4)
C89 C102 C85 116.4(4)
C89 C102 C101 123.1(4)
C102 C89 C84 116.5(4)
C102 C89 C86 121.9(4)
C86 C89 C84 121.5(4)
C89 C86 H86 119.1
C89 C86 C87 121.7(4)
C87 C86 H86 119.1
C86 C87 H87 123.5
C88 C87 C86 113.0(4)
C88 C87 H87 123.5
C85 C88 H88 117.4
C87 C88 C85 125.1(4)
C87 C88 H88 117.4
C11 C90 C85 123.0(4)
C11 C90 C91 118.2(4)
C91 C90 C85 116.9(4)
C64 C91 C92 117.9(4)
C90 C91 C64 122.6(4)
C90 C91 C92 119.4(4)
C93 C92 C91 119.4(3)
C101 C92 C91 119.2(3)
C101 C92 C93 121.2(3)
C94 C93 C92 119.6(3)
C95 C93 C92 118.6(3)
C95 C93 C94 121.3(4)
C65 C94 C69 122.3(3)
C65 C94 C93 120.5(4)
C69 C94 C93 116.5(3)
C93 C95 C96 123.7(3)
C93 C95 C97 120.9(4)
C96 C95 C97 115.4(3)
C74 C96 C70 116.2(4)
C74 C96 C95 126.7(4)
C95 C96 C70 117.1(3)
C98 C97 C95 120.4(4)
C99 C97 C95 118.7(3)
C99 C97 C98 120.8(3)
C75 C98 C79 120.4(4)
C75 C98 C97 122.2(4)
C97 C98 C79 117.3(4)
C97 C99 C100 120.8(4)
C97 C99 C101 121.7(4)
C101 C99 C100 116.9(4)
C80 C100 C99 115.3(4)
C84 C100 C80 121.3(4)
C84 C100 C99 122.6(4)
C102 C101 C92 119.5(4)
C99 C101 C102 121.0(4)
C99 C101 C92 118.8(4)
C12 C103 C104 123.0(4)
C130 C103 C12 116.7(4)
C130 C103 C104 120.1(4)
C112 C111 H111 120.0
C112 C111 C110 120.0
C110 C111 H111 120.0
C111 C112 H112 120.0
C113 C112 C111 120.0
C113 C112 H112 120.0
C112 C113 C135 120.0
C112 C113 C114 121.7(2)
C135 C113 C114 118.2(2)
C113 C135 C134 119.2(3)
C109 C135 C113 120.0
C109 C135 C134 120.8(3)
C135 C109 C108 118.1(3)
C110 C109 C135 120.0
C110 C109 C108 121.9(3)
C111 C110 H110 120.0
C109 C110 C111 120.0
C109 C110 H110 120.0
C139 C119 C120 120.0
C139 C119 C118 121.8(3)
C120 C119 C118 117.9(3)
C119 C139 C123 120.0
C119 C139 C138 117.3(3)
C123 C139 C138 122.6(3)
C139 C123 C124 120.5(3)
C122 C123 C139 120.0
C122 C123 C124 119.2(3)
C123 C122 H122 120.0
C121 C122 C123 120.0
C121 C122 H122 120.0
C122 C121 H121 120.0
C120 C121 C122 120.0
C120 C121 H121 120.0
C119 C120 H120 120.0
C121 C120 C119 120.0
C121 C120 H120 120.0
C130 C129 C14 117.1(4)
C130 C129 C128 119.6(4)
C128 C129 C14 122.8(4)
C103 C130 C129 123.4(4)
C103 C130 C131 115.4(4)
C129 C130 C131 121.1(4)
C108 C133 C104 115.2(5)
C108 C133 C132 125.0(4)
C104 C133 C132 119.6(4)
C133 C108 C109 118.0(5)
C107 C108 C109 120.9(5)
C107 C108 C133 120.7(5)
C108 C107 H107 117.1
C108 C107 C106 125.8(6)
C106 C107 H107 117.1
C107 C106 H106 122.9
C105 C106 C107 114.2(5)
C105 C106 H106 122.9
C106 C105 H105 120.6
C106 C105 C104 118.8(5)
C104 C105 H105 120.6
C133 C104 C103 116.5(5)
C133 C104 C105 124.4(5)
C105 C104 C103 118.8(4)
C138 C136 C134 120.0(4)
C138 C136 C137 118.8(5)
C137 C136 C134 121.0(5)
C136 C134 C135 121.3(4)
C132 C134 C135 123.8(5)
C132 C134 C136 114.9(5)
C134 C132 C133 114.1(4)
C131 C132 C133 119.0(4)
C131 C132 C134 126.4(5)
C132 C131 C130 122.7(4)
C132 C131 C140 119.4(4)
C140 C131 C130 117.1(4)
C131 C140 C138 117.7(5)
C131 C140 C141 122.5(4)
C141 C140 C138 119.7(5)
C136 C138 C139 121.6(4)
C136 C138 C140 121.1(5)
C140 C138 C139 117.0(5)
C118 C137 C136 122.4(4)
C118 C137 C114 120.0
C114 C137 C136 117.5(4)
C137 C118 C119 116.2(3)
C117 C118 C119 123.4(3)
C117 C118 C137 120.0
C118 C117 H117 120.0
C118 C117 C116 120.0
C116 C117 H117 120.0
C117 C116 H116 120.0
C115 C116 C117 120.0
C115 C116 H116 120.0
C116 C115 H115 120.0
C114 C115 C116 120.0
C114 C115 H115 120.0
C137 C114 C113 122.7(3)
C115 C114 C113 117.3(3)
C115 C114 C137 120.0
C140 C141 C128 118.5(4)
C124 C141 C140 121.8(4)
C124 C141 C128 119.5(4)
C141 C124 C123 118.3(4)
C125 C124 C123 122.7(5)
C125 C124 C141 118.9(4)
C124 C125 H125 117.4
C124 C125 C126 125.2(5)
C126 C125 H125 117.4
C125 C126 H126 124.5
C127 C126 C125 111.1(5)
C127 C126 H126 124.5
C126 C127 H127 116.2
C128 C127 C126 127.5(5)
C128 C127 H127 116.2
C129 C128 C141 118.7(4)
C127 C128 C129 125.3(4)
C127 C128 C141 115.9(4)
C143 C142 C15 121.6(3)
C143 C142 C169 121.9(3)
C169 C142 C15 116.3(3)
C146 C147 C171 115.5(3)
C146 C147 C148 124.3(4)
C148 C147 C171 119.4(4)
C147 C146 H146 117.1
C145 C146 C147 125.8(4)
C145 C146 H146 117.1
C146 C145 H145 123.6
C146 C145 C144 112.9(4)
C144 C145 H145 123.5
C145 C144 H144 115.5
C143 C144 C145 129.0(4)
C143 C144 H144 115.5
C142 C143 C171 118.6(4)
C144 C143 C142 126.4(4)
C144 C143 C171 114.7(4)
C143 C171 C147 121.3(4)
C143 C171 C172 121.2(3)
C172 C171 C147 117.5(3)
C151 C150 H150 120.7
C151 C150 C149 118.5(4)
C149 C150 H150 120.7
C150 C151 H151 118.9
C150 C151 C152 122.2(4)
C152 C151 H151 118.9
C151 C152 C153 121.6(4)
C173 C152 C151 116.5(4)
C173 C152 C153 121.8(3)
C152 C173 C174 118.3(4)
C148 C173 C152 122.7(4)
C148 C173 C174 118.1(3)
C173 C148 C147 123.2(4)
C149 C148 C147 114.9(4)
C149 C148 C173 121.8(4)
C150 C149 H149 120.9
C148 C149 C150 118.2(4)
C148 C149 H149 120.9
C156 C157 C158 119.1(4)
C175 C157 C156 123.7(4)
C175 C157 C158 117.2(4)
C157 C156 H156 121.4
C155 C156 C157 117.3(4)
C155 C156 H156 121.4
C156 C155 H155 120.2
C154 C155 C156 119.7(4)
C154 C155 H155 120.2
C155 C154 H154 118.4
C155 C154 C153 123.2(4)
C153 C154 H154 118.4
C152 C153 C175 119.7(3)
C154 C153 C152 123.0(4)
C154 C153 C175 117.3(4)
C157 C175 C153 118.8(4)
C157 C175 C176 124.4(4)
C176 C175 C153 116.7(4)
C161 C162 C177 119.3(4)
C161 C162 C163 121.1(4)
C177 C162 C163 118.9(4)
C162 C161 H161 118.8
C162 C161 C160 122.4(4)
C160 C161 H161 118.8
C161 C160 H160 121.7
C159 C160 C161 116.6(4)
C159 C160 H160 121.7
C160 C159 H159 118.4
C160 C159 C158 123.2(4)
C158 C159 H159 118.4
C159 C158 C157 121.0(4)
C177 C158 C157 119.5(4)
C177 C158 C159 119.3(4)
C158 C177 C162 118.7(4)
C158 C177 C178 122.1(4)
C178 C177 C162 119.1(3)
C164 C163 C162 119.2(4)
C179 C163 C162 118.2(4)
C179 C163 C164 122.2(4)
C163 C164 H164 120.1
C163 C164 C165 119.9(4)
C165 C164 H164 120.1
C164 C165 H165 121.5
C166 C165 C164 117.0(4)
C166 C165 H165 121.5
C165 C166 H166 119.9
C165 C166 C167 120.2(4)
C167 C166 H166 119.9
C168 C167 C166 116.6(4)
C179 C167 C166 118.7(4)
C179 C167 C168 124.4(4)
C17 C168 C167 125.2(4)
C17 C168 C169 117.9(4)
C169 C168 C167 116.8(4)
C142 C169 C170 118.3(3)
C168 C169 C142 122.7(3)
C168 C169 C170 119.0(3)
C177 C178 C180 122.9(3)
C177 C178 C176 120.4(3)
C176 C178 C180 116.7(4)
C178 C180 C179 114.3(4)
C170 C180 C178 121.8(3)
C170 C180 C179 122.1(3)
C180 C170 C169 119.6(3)
C180 C170 C172 119.6(3)
C172 C170 C169 120.5(3)
C170 C172 C171 118.0(3)
C174 C172 C171 122.0(3)
C174 C172 C170 119.8(4)
C172 C174 C173 119.6(4)
C176 C174 C173 118.2(3)
C176 C174 C172 122.1(3)
C178 C176 C175 116.0(3)
C174 C176 C175 124.2(3)
C174 C176 C178 119.6(3)
C163 C179 C167 120.0(4)
C163 C179 C180 125.9(4)
C167 C179 C180 113.5(4)
C18 C181 C182 121.3(4)
C18 C181 C208 124.5(4)
C208 C181 C182 114.0(4)
C185 C186 C187 127.0(5)
C210 C186 C185 104.6(5)
C210 C186 C187 128.0(5)
C186 C185 H185 113.0
C184 C185 C186 134.0(5)
C184 C185 H185 113.0
C185 C184 H184 124.9
C183 C184 C185 110.1(6)
C183 C184 H184 124.9
C184 C183 H183 118.0
C182 C183 C184 123.9(5)
C182 C183 H183 118.0
C183 C182 C181 121.5(4)
C183 C182 C210 114.8(4)
C210 C182 C181 123.7(5)
C186 C210 C182 128.5(5)
C186 C210 C211 116.5(5)
C182 C210 C211 114.4(4)
C190 C189 H189 122.2
C188 C189 H189 122.2
C188 C189 C190 115.5(5)
C189 C190 H190 115.9
C191 C190 C189 128.1(5)
C191 C190 H190 115.9
C190 C191 C212 114.2(5)
C192 C191 C190 123.3(5)
C192 C191 C212 122.2(5)
C191 C212 C187 119.6(5)
C213 C212 C191 119.8(5)
C213 C212 C187 120.6(5)
C186 C187 C212 115.1(5)
C186 C187 C188 119.5(6)
C212 C187 C188 124.7(5)
C189 C188 C187 117.0(6)
C189 C188 H188 121.5
C187 C188 H188 121.5
C216 C197 C198 120.0
C216 C197 C196 121.2(3)
C198 C197 C196 118.5(3)
C197 C216 C201 120.0
C197 C216 C217 119.1(3)
C201 C216 C217 120.8(3)
C216 C201 C200 120.0
C216 C201 C202 119.2(3)
C200 C201 C202 120.7(3)
C201 C200 H200 120.0
C199 C200 C201 120.0
C199 C200 H200 120.0
C200 C199 H199 120.0
C200 C199 C198 120.0
C198 C199 H199 120.0
C197 C198 H198 120.0
C199 C198 C197 120.0
C199 C198 H198 120.0
C204 C205 H205 115.4
C204 C205 C206 129.2(5)
C206 C205 H205 115.4
C205 C204 H204 124.0
C205 C204 C203 112.0(5)
C203 C204 H204 124.0
C204 C203 H203 118.5
C204 C203 C202 122.9(5)
C202 C203 H203 118.5
C201 C202 C203 120.6(4)
C218 C202 C201 121.6(4)
C218 C202 C203 117.7(4)
C202 C218 C206 120.3(4)
C202 C218 C219 118.4(4)
C206 C218 C219 120.9(4)
C205 C206 C218 117.9(4)
C205 C206 C207 122.3(4)
C218 C206 C207 119.8(4)
C20 C207 C206 126.9(4)
C20 C207 C208 118.6(3)
C208 C207 C206 111.7(4)
C207 C208 C181 111.4(4)
C209 C208 C181 122.4(4)
C209 C208 C207 125.1(4)
C196 C214 C192 120.0
C196 C214 C215 121.2(3)
C192 C214 C215 118.2(4)
C214 C196 C197 115.5(3)
C195 C196 C197 123.6(3)
C195 C196 C214 120.0
C196 C195 H195 120.0
C196 C195 C194 120.0
C194 C195 H195 120.0
C195 C194 H194 120.0
C193 C194 C195 120.0
C193 C194 H194 120.0
C194 C193 H193 120.0
C192 C193 C194 120.0
C192 C193 H193 120.0
C214 C192 C191 119.6(3)
C193 C192 C191 119.3(3)
C193 C192 C214 120.0
C217 C215 C214 120.6(5)
C217 C215 C213 115.4(4)
C213 C215 C214 123.7(4)
C215 C217 C216 119.5(4)
C219 C217 C216 118.4(4)
C219 C217 C215 122.1(5)
C217 C219 C218 121.4(4)
C217 C219 C209 121.5(4)
C209 C219 C218 117.0(4)
C208 C209 C219 120.0(4)
C208 C209 C211 122.4(4)
C211 C209 C219 117.0(4)
C209 C211 C210 120.5(4)
C209 C211 C213 121.2(5)
C213 C211 C210 118.2(4)
C215 C213 C212 115.8(4)
C211 C213 C212 121.5(5)
C211 C213 C215 122.7(4)
C221 C220 C21 122.1(3)
C247 C220 C21 117.2(3)
C247 C220 C221 119.2(3)
C220 C221 C249 118.8(4)
C222 C221 C220 122.8(3)
C222 C221 C249 118.3(4)
C221 C222 H222 118.8
C223 C222 C221 122.3(4)
C223 C222 H222 118.8
C222 C223 H223 121.9
C224 C223 C222 116.2(4)
C224 C223 H223 121.9
C223 C224 H224 117.0
C225 C224 C223 125.9(4)
C225 C224 H224 117.0
C224 C225 C226 124.1(4)
C224 C225 C249 118.7(4)
C249 C225 C226 116.7(4)
C227 C226 C225 117.2(4)
C251 C226 C225 121.3(4)
C251 C226 C227 121.5(4)
C226 C227 H227 120.1
C228 C227 C226 119.8(4)
C228 C227 H227 120.1
C227 C228 H228 120.6
C229 C228 C227 118.8(4)
C229 C228 H228 120.6
C228 C229 H229 119.7
C230 C229 C228 120.7(4)
C230 C229 H229 119.7
C229 C230 C231 120.8(4)
C229 C230 C251 119.7(4)
C251 C230 C231 119.5(3)
C232 C231 C230 118.5(3)
C232 C231 C253 122.8(4)
C253 C231 C230 118.7(3)
C231 C232 H232 121.4
C231 C232 C233 117.2(4)
C233 C232 H232 121.4
C232 C233 H233 119.6
C234 C233 C232 120.8(4)
C234 C233 H233 119.6
C233 C234 H234 119.2
C233 C234 C235 121.5(4)
C235 C234 H234 119.2
C236 C235 C234 121.3(4)
C236 C235 C253 121.8(4)
C253 C235 C234 116.8(4)
C235 C236 C237 122.8(4)
C235 C236 C255 120.5(4)
C237 C236 C255 116.4(4)
C236 C237 H237 118.2
C236 C237 C238 123.6(4)
C238 C237 H237 118.2
C237 C238 H238 120.9
C239 C238 C237 118.1(4)
C239 C238 H238 120.9
C238 C239 H239 121.2
C240 C239 C238 117.7(4)
C240 C239 H239 121.2
C239 C240 C241 118.7(4)
C255 C240 C239 123.3(4)
C255 C240 C241 117.7(4)
C242 C241 C240 118.8(4)
C257 C241 C240 118.5(4)
C257 C241 C242 121.7(4)
C241 C242 H242 118.4
C241 C242 C243 123.1(4)
C243 C242 H242 118.4
C242 C243 H243 123.4
C244 C243 C242 113.3(4)
C244 C243 H243 123.4
C243 C244 H244 118.2
C243 C244 C245 123.7(4)
C245 C244 H244 118.2
C244 C245 C246 124.6(3)
C244 C245 C257 118.3(4)
C257 C245 C246 116.6(3)
C23 C246 C245 117.2(4)
C247 C246 C23 120.6(4)
C247 C246 C245 120.7(4)
C220 C247 C248 117.9(3)
C246 C247 C220 124.5(3)
C246 C247 C248 116.9(3)
C250 C248 C247 120.7(3)
C250 C248 C258 121.2(3)
C258 C248 C247 118.1(3)
C225 C249 C221 118.4(4)
C250 C249 C221 117.4(3)
C250 C249 C225 122.3(4)
C248 C250 C249 122.0(3)
C248 C250 C252 118.3(3)
C249 C250 C252 119.7(3)
C226 C251 C230 119.1(4)
C226 C251 C252 121.5(4)
C230 C251 C252 119.4(4)
C250 C252 C251 117.5(3)
C254 C252 C250 121.7(4)
C254 C252 C251 120.7(3)
C231 C253 C235 120.7(4)
C231 C253 C254 120.7(4)
C235 C253 C254 118.6(4)
C252 C254 C253 120.0(4)
C252 C254 C256 120.5(3)
C256 C254 C253 117.9(4)
C240 C255 C236 119.8(4)
C240 C255 C256 121.4(4)
C256 C255 C236 118.1(4)
C254 C256 C255 122.8(4)
C254 C256 C258 117.4(4)
C255 C256 C258 119.1(4)
C241 C257 C245 116.7(4)
C241 C257 C258 125.0(4)
C258 C257 C245 117.4(4)
C248 C258 C256 120.0(3)
C248 C258 C257 122.1(3)
C257 C258 C256 115.0(4)

loop_
_geom_bond_atom_site_label_1
_geom_bond_atom_site_label_2
_geom_bond_distance
C1 C6 1.440(5)
C1 C2 1.437(5)
C1 C10 1.410(5)
C6 C5 1.456(5)
C6 C7 1.378(6)
C5 C4 1.395(5)
C5 C22 1.393(5)
C4 C3 1.473(5)
C4 C19 1.424(5)
C3 C2 1.390(5)
C3 C16 1.434(5)
C2 C13 1.439(6)
C7 C8 1.439(5)
C7 C24 1.487(5)
C8 C9 1.407(6)
C8 C51 1.384(6)
C9 C10 1.453(5)
C9 C64 1.478(5)
C10 C11 1.456(5)
C11 C12 1.445(6)
C11 C90 1.377(6)
C12 C13 1.416(5)
C12 C103 1.459(6)
C13 C14 1.422(5)
C14 C15 1.325(5)
C14 C129 1.476(6)
C15 C16 1.432(5)
C15 C142 1.521(5)
C16 C17 1.442(5)
C17 C18 1.424(6)
C17 C168 1.406(6)
C18 C19 1.491(5)
C18 C181 1.331(6)
C19 C20 1.395(5)
C20 C21 1.484(5)
C20 C207 1.352(5)
C21 C22 1.397(5)
C21 C220 1.484(5)
C22 C23 1.515(6)
C23 C24 1.378(6)
C23 C246 1.448(5)
C24 C25 1.368(6)
C25 C26 1.513(7)
C25 C52 1.408(6)
C26 C27 1.415(7)
C26 C55 1.407(6)
C27 H27 0.9300
C27 C28 1.431(7)
C28 H28 0.9300
C28 C29 1.440(7)
C29 H29 0.9300
C29 C30 1.348(8)
C30 C55 1.422(7)
C30 C31 1.453(7)
C55 C54 1.464(7)
C38 H38 0.9300
C38 C39 1.3900
C38 C37 1.3900
C39 H39 0.9300
C39 C40 1.3900
C40 C59 1.3900
C40 C41 1.558(7)
C59 C36 1.3900
C59 C58 1.512(5)
C36 C37 1.3900
C36 C35 1.431(6)
C37 H37 0.9300
C44 H44 0.9300
C44 C43 1.392(6)
C44 C45 1.393(7)
C43 H43 0.9300
C43 C42 1.301(8)
C42 H42 0.9300
C42 C41 1.384(7)
C41 C61 1.382(6)
C61 C45 1.395(7)
C61 C60 1.545(7)
C45 C46 1.458(6)
C47 H47 0.9300
C47 C46 1.451(7)
C47 C48 1.434(7)
C46 C63 1.402(6)
C63 C50 1.441(6)
C63 C62 1.504(7)
C50 C49 1.440(6)
C50 C51 1.428(6)
C49 H49 0.9300
C49 C48 1.398(7)
C48 H48 0.9300
C51 C52 1.450(7)
C52 C53 1.465(6)
C57 C35 1.424(7)
C57 C31 1.404(8)
C57 C56 1.466(8)
C35 C34 1.419(7)
C34 H34 0.9300
C34 C33 1.462(7)
C33 H33 0.9300
C33 C32 1.406(7)
C32 H32 0.9300
C32 C31 1.446(7)
C62 C53 1.386(6)
C62 C60 1.416(6)
C53 C54 1.346(7)
C54 C56 1.445(6)
C56 C58 1.409(7)
C58 C60 1.417(7)
C64 C65 1.445(6)
C64 C91 1.411(6)
C65 C66 1.419(5)
C65 C94 1.398(5)
C66 H66 0.9300
C66 C67 1.409(6)
C67 H67 0.9300
C67 C68 1.409(6)
C68 H68 0.9300
C68 C69 1.444(6)
C69 C70 1.462(5)
C69 C94 1.424(5)
C70 C71 1.382(6)
C70 C96 1.420(6)
C71 H71 0.9300
C71 C72 1.436(6)
C72 H72 0.9300
C72 C73 1.403(6)
C73 H73 0.9300
C73 C74 1.398(5)
C74 C75 1.502(6)
C74 C96 1.399(5)
C75 C76 1.433(5)
C75 C98 1.416(6)
C76 H76 0.9300
C76 C77 1.451(7)
C77 H77 0.9300
C77 C78 1.426(7)
C78 H78 0.9300
C78 C79 1.459(6)
C79 C80 1.338(7)
C79 C98 1.446(6)
C80 C81 1.468(6)
C80 C100 1.447(6)
C81 H81 0.9300
C81 C82 1.403(8)
C82 H82 0.9300
C82 C83 1.406(7)
C83 H83 0.9300
C83 C84 1.451(6)
C84 C89 1.488(6)
C84 C100 1.391(6)
C85 C102 1.409(6)
C85 C88 1.460(6)
C85 C90 1.506(6)
C102 C89 1.395(6)
C102 C101 1.415(6)
C89 C86 1.429(6)
C86 H86 0.9300
C86 C87 1.485(7)
C87 H87 0.9300
C87 C88 1.349(7)
C88 H88 0.9300
C90 C91 1.383(6)
C91 C92 1.446(5)
C92 C93 1.445(5)
C92 C101 1.430(5)
C93 C94 1.428(5)
C93 C95 1.383(5)
C95 C96 1.416(5)
C95 C97 1.473(5)
C97 C98 1.422(5)
C97 C99 1.397(5)
C99 C100 1.454(6)
C99 C101 1.406(5)
C103 C130 1.376(6)
C103 C104 1.489(7)
C111 H111 0.9300
C111 C112 1.3900
C111 C110 1.3900
C112 H112 0.9300
C112 C113 1.3900
C113 C135 1.3900
C113 C114 1.544(4)
C135 C109 1.3900
C135 C134 1.467(6)
C109 C110 1.3900
C109 C108 1.527(5)
C110 H110 0.9300
C119 C139 1.3900
C119 C120 1.3900
C119 C118 1.492(4)
C139 C123 1.3900
C139 C138 1.479(7)
C123 C122 1.3900
C123 C124 1.485(5)
C122 H122 0.9300
C122 C121 1.3900
C121 H121 0.9300
C121 C120 1.3900
C120 H120 0.9300
C129 C130 1.387(6)
C129 C128 1.453(6)
C130 C131 1.500(5)
C133 C108 1.393(7)
C133 C104 1.406(6)
C133 C132 1.479(7)
C108 C107 1.325(8)
C107 H107 0.9300
C107 C106 1.443(7)
C106 H106 0.9300
C106 C105 1.401(7)
C105 H105 0.9300
C105 C104 1.417(7)
C136 C134 1.444(8)
C136 C138 1.379(8)
C136 C137 1.453(5)
C134 C132 1.414(6)
C132 C131 1.334(7)
C131 C140 1.393(7)
C140 C138 1.470(6)
C140 C141 1.461(7)
C137 C118 1.3900
C137 C114 1.3900
C118 C117 1.3900
C117 H117 0.9300
C117 C116 1.3900
C116 H116 0.9300
C116 C115 1.3900
C115 H115 0.9300
C115 C114 1.3900
C141 C124 1.425(7)
C141 C128 1.468(6)
C124 C125 1.380(7)
C125 H125 0.9300
C125 C126 1.447(7)
C126 H126 0.9300
C126 C127 1.424(7)
C127 H127 0.9300
C127 C128 1.399(6)
C142 C143 1.393(5)
C142 C169 1.419(5)
C147 C146 1.410(6)
C147 C171 1.476(5)
C147 C148 1.438(5)
C146 H146 0.9300
C146 C145 1.411(6)
C145 H145 0.9300
C145 C144 1.416(6)
C144 H144 0.9300
C144 C143 1.379(6)
C143 C171 1.444(5)
C171 C172 1.448(6)
C150 H150 0.9300
C150 C151 1.368(7)
C150 C149 1.467(6)
C151 H151 0.9300
C151 C152 1.411(6)
C152 C173 1.392(5)
C152 C153 1.449(6)
C173 C148 1.360(6)
C173 C174 1.520(5)
C148 C149 1.348(6)
C149 H149 0.9300
C157 C156 1.436(6)
C157 C175 1.392(6)
C157 C158 1.475(6)
C156 H156 0.9300
C156 C155 1.434(6)
C155 H155 0.9300
C155 C154 1.410(7)
C154 H154 0.9300
C154 C153 1.418(5)
C153 C175 1.471(6)
C175 C176 1.447(5)
C162 C161 1.415(6)
C162 C177 1.476(5)
C162 C163 1.490(5)
C161 H161 0.9300
C161 C160 1.415(6)
C160 H160 0.9300
C160 C159 1.414(7)
C159 H159 0.9300
C159 C158 1.446(6)
C158 C177 1.393(5)
C177 C178 1.411(6)
C163 C164 1.406(6)
C163 C179 1.353(6)
C164 H164 0.9300
C164 C165 1.459(6)
C165 H165 0.9300
C165 C166 1.434(7)
C166 H166 0.9300
C166 C167 1.458(6)
C167 C168 1.419(6)
C167 C179 1.417(5)
C168 C169 1.409(5)
C169 C170 1.462(5)
C178 C180 1.467(5)
C178 C176 1.445(5)
C180 C170 1.353(5)
C180 C179 1.477(6)
C170 C172 1.425(5)
C172 C174 1.393(5)
C174 C176 1.380(5)
C181 C182 1.493(6)
C181 C208 1.463(6)
C186 C185 1.379(7)
C186 C210 1.355(6)
C186 C187 1.404(7)
C185 H185 0.9300
C185 C184 1.370(7)
C184 H184 0.9300
C184 C183 1.364(7)
C183 H183 0.9300
C183 C182 1.334(7)
C182 C210 1.404(6)
C210 C211 1.528(7)
C189 H189 0.9300
C189 C190 1.479(8)
C189 C188 1.459(7)
C190 H190 0.9300
C190 C191 1.453(7)
C191 C212 1.456(7)
C191 C192 1.420(7)
C212 C187 1.457(8)
C212 C213 1.444(7)
C187 C188 1.467(7)
C188 H188 0.9300
C197 C216 1.3900
C197 C198 1.3900
C197 C196 1.538(4)
C216 C201 1.3900
C216 C217 1.495(6)
C201 C200 1.3900
C201 C202 1.460(5)
C200 H200 0.9300
C200 C199 1.3900
C199 H199 0.9300
C199 C198 1.3900
C198 H198 0.9300
C205 H205 0.9300
C205 C204 1.362(6)
C205 C206 1.380(6)
C204 H204 0.9300
C204 C203 1.454(7)
C203 H203 0.9300
C203 C202 1.476(7)
C202 C218 1.391(6)
C218 C206 1.418(5)
C218 C219 1.485(6)
C206 C207 1.511(6)
C207 C208 1.453(6)
C208 C209 1.346(6)
C214 C196 1.3900
C214 C192 1.3900
C214 C215 1.481(6)
C196 C195 1.3900
C195 H195 0.9300
C195 C194 1.3900
C194 H194 0.9300
C194 C193 1.3900
C193 H193 0.9300
C193 C192 1.3900
C215 C217 1.397(7)
C215 C213 1.435(7)
C217 C219 1.382(6)
C219 C209 1.439(6)
C209 C211 1.377(6)
C211 C213 1.390(6)
C220 C221 1.451(5)
C220 C247 1.386(5)
C221 C222 1.433(5)
C221 C249 1.452(5)
C222 H222 0.9300
C222 C223 1.396(6)
C223 H223 0.9300
C223 C224 1.379(6)
C224 H224 0.9300
C224 C225 1.376(6)
C225 C226 1.465(6)
C225 C249 1.419(5)
C226 C227 1.424(6)
C226 C251 1.359(6)
C227 H227 0.9300
C227 C228 1.410(6)
C228 H228 0.9300
C228 C229 1.407(6)
C229 H229 0.9300
C229 C230 1.397(6)
C230 C231 1.498(6)
C230 C251 1.441(5)
C231 C232 1.412(5)
C231 C253 1.412(5)
C232 H232 0.9300
C232 C233 1.442(6)
C233 H233 0.9300
C233 C234 1.414(6)
C234 H234 0.9300
C234 C235 1.449(6)
C235 C236 1.367(6)
C235 C253 1.437(6)
C236 C237 1.429(6)
C236 C255 1.448(6)
C237 H237 0.9300
C237 C238 1.442(6)
C238 H238 0.9300
C238 C239 1.440(6)
C239 H239 0.9300
C239 C240 1.431(6)
C240 C241 1.485(6)
C240 C255 1.417(6)
C241 C242 1.390(6)
C241 C257 1.379(6)
C242 H242 0.9300
C242 C243 1.450(6)
C243 H243 0.9300
C243 C244 1.410(6)
C244 H244 0.9300
C244 C245 1.434(5)
C245 C246 1.467(6)
C245 C257 1.443(5)
C246 C247 1.347(5)
C247 C248 1.475(5)
C248 C250 1.377(5)
C248 C258 1.399(5)
C249 C250 1.410(5)
C250 C252 1.428(5)
C251 C252 1.469(5)
C252 C254 1.394(5)
C253 C254 1.474(5)
C254 C256 1.393(5)
C255 C256 1.426(6)
C256 C258 1.470(5)
C257 C258 1.423(5)

loop_
_smtbx_masks_void_nr
_smtbx_masks_void_average_x
_smtbx_masks_void_average_y
_smtbx_masks_void_average_z
_smtbx_masks_void_volume
_smtbx_masks_void_count_electrons
1 -0.314 -0.343 -0.193 27669.3 23777.6
